data_7250022
loop_
_publ_author_name
'Cao, Yue-Mei'
'He, Ying'
'Pei, Xin-Yue'
'Liang, Jia-Xing'
'Feng, Jing'
'Wang, Hong-Yan'
'Bo, Qi-Bing'

_publ_section_title
;
 Deferasirox HOF and its in situ metallization affording a new family of
 lanthanide coordination polymer-based MHOFs
;
_journal_issue 14
_journal_name_full CrystEngComm
_journal_page_first 2175
_journal_page_last 2189
_journal_paper_doi 10.1039/D4CE01245C
_journal_volume 27
_journal_year 2025
_chemical_formula_moiety 'C126 H86 Eu2 N18 O25'
_chemical_formula_sum 'C126 H86 Eu2 N18 O25'
_chemical_formula_weight 2556.04
_space_group_crystal_system triclinic
_space_group_IT_number 2
_space_group_name_Hall '-P 1'
_space_group_name_H-M_alt 'P -1'
_atom_sites_solution_hydrogens mixed
_atom_sites_solution_primary iterative
_audit_creation_date 2023-02-22
_audit_creation_method
;
Olex2 1.3
(compiled 2020.02.04 svn.rd84adfe8 for OlexSys, GUI svn.r6032)
;
_audit_update_record
;
2024-02-25 deposited with the CCDC.	2025-02-25 downloaded from the CCDC.
;
_cell_angle_alpha 87.955(2)
_cell_angle_beta 83.642(2)
_cell_angle_gamma 77.387(2)
_cell_formula_units_Z 2
_cell_length_a 17.1864(3)
_cell_length_b 18.0738(4)
_cell_length_c 18.1622(4)
_cell_measurement_reflns_used 17430
_cell_measurement_temperature 293(2)
_cell_measurement_theta_max 28.9740
_cell_measurement_theta_min 3.3860
_cell_volume 5471.2(2)
_computing_cell_refinement 'CrysAlisPro 1.171.40.53 (Rigaku OD, 2019)'
_computing_data_collection 'CrysAlisPro 1.171.40.53 (Rigaku OD, 2019)'
_computing_data_reduction 'CrysAlisPro 1.171.40.53 (Rigaku OD, 2019)'
_computing_molecular_graphics 'Olex2 1.3 (Dolomanov et al., 2009)'
_computing_publication_material 'Olex2 1.3 (Dolomanov et al., 2009)'
_computing_structure_refinement 'SHELXL 2018/3 (Sheldrick, 2015)'
_computing_structure_solution 'olex2.solve 1.3 (Bourhis et al., 2015)'
_diffrn_ambient_temperature 293(2)
_diffrn_detector 'CCD plate'
_diffrn_detector_area_resol_mean 16.0355
_diffrn_detector_type Eos
_diffrn_measured_fraction_theta_full 0.998
_diffrn_measured_fraction_theta_max 0.998
_diffrn_measurement_details
;
List of Runs (angles in degrees, time in seconds):

  # Type    Start    End  Width  t~exp~   \w     \q     \k     \f   Frames
#--------------------------------------------------------------------------
  1  \w    -53.00  85.00   1.00  135.20    --   16.17   0.00  30.00  138
  2  \w    -53.00  35.00   1.00  135.20    --   16.17 -37.00-180.00   88
  3  \w     35.00  88.00   1.00  135.20    --   16.17 178.00 150.00   53
  4  \w    -77.00 -26.00   1.00  135.20    --  -16.48 137.00-102.09   51
  5  \w    -25.00  22.00   1.00  135.20    --  -16.48 -99.00  90.00   47
  6  \w    -25.00  22.00   1.00  135.20    --  -16.48 -99.00-150.00   47
  7  \w     -3.00  71.00   1.00  135.20    --   16.17  37.00-120.00   74
  8  \w    -13.00  88.00   1.00  135.20    --   16.17  19.00-180.00  101
;
_diffrn_measurement_device 'four-circle diffractometer'
_diffrn_measurement_device_type 'Xcalibur, Eos, Gemini'
_diffrn_measurement_method '\w scans'
_diffrn_orient_matrix_type 'CrysAlisPro convention (1999,Acta A55,543-557)'
_diffrn_orient_matrix_UB_11 -0.0066907000
_diffrn_orient_matrix_UB_12 0.0323548000
_diffrn_orient_matrix_UB_13 -0.0236356000
_diffrn_orient_matrix_UB_21 0.0136876000
_diffrn_orient_matrix_UB_22 -0.0235066000
_diffrn_orient_matrix_UB_23 -0.0313066000
_diffrn_orient_matrix_UB_31 -0.0397068000
_diffrn_orient_matrix_UB_32 -0.0042553000
_diffrn_orient_matrix_UB_33 -0.0023660000
_diffrn_radiation_monochromator graphite
_diffrn_radiation_probe x-ray
_diffrn_radiation_type 'Mo K\a'
_diffrn_radiation_wavelength 0.71073
_diffrn_reflns_av_R_equivalents 0.0496
_diffrn_reflns_av_unetI/netI 0.0661
_diffrn_reflns_Laue_measured_fraction_full 0.998
_diffrn_reflns_Laue_measured_fraction_max 0.998
_diffrn_reflns_limit_h_max 21
_diffrn_reflns_limit_h_min -21
_diffrn_reflns_limit_k_max 22
_diffrn_reflns_limit_k_min -22
_diffrn_reflns_limit_l_max 22
_diffrn_reflns_limit_l_min -22
_diffrn_reflns_number 67057
_diffrn_reflns_point_group_measured_fraction_full 0.998
_diffrn_reflns_point_group_measured_fraction_max 0.998
_diffrn_reflns_theta_full 25.242
_diffrn_reflns_theta_max 26.372
_diffrn_reflns_theta_min 2.978
_diffrn_source 'fine-focus sealed X-ray tube'
_diffrn_source_type 'Enhance (Mo) X-ray Source'
_exptl_absorpt_coefficient_mu 1.223
_exptl_absorpt_correction_T_max 1.00000
_exptl_absorpt_correction_T_min 0.92494
_exptl_absorpt_correction_type multi-scan
_exptl_absorpt_process_details
;
CrysAlisPro 1.171.40.53 (Rigaku Oxford Diffraction, 2019)
Empirical absorption correction using spherical harmonics,
 implemented in SCALE3 ABSPACK scaling algorithm.
;
_exptl_crystal_colour 'clear yellowish yellow'
_exptl_crystal_colour_lustre clear
_exptl_crystal_colour_modifier yellowish
_exptl_crystal_colour_primary yellow
_exptl_crystal_density_diffrn 1.552
_exptl_crystal_description needle
_exptl_crystal_F_000 2588
_exptl_crystal_size_max 0.15
_exptl_crystal_size_mid 0.12
_exptl_crystal_size_min 0.08
_refine_diff_density_max 0.724
_refine_diff_density_min -0.617
_refine_diff_density_rms 0.083
_refine_ls_extinction_method none
_refine_ls_goodness_of_fit_ref 0.978
_refine_ls_hydrogen_treatment mixed
_refine_ls_matrix_type full
_refine_ls_number_parameters 1560
_refine_ls_number_reflns 22359
_refine_ls_number_restraints 0
_refine_ls_restrained_S_all 0.978
_refine_ls_R_factor_all 0.0569
_refine_ls_R_factor_gt 0.0338
_refine_ls_shift/su_max 0.003
_refine_ls_shift/su_mean 0.000
_refine_ls_structure_factor_coef Fsqd
_refine_ls_weighting_details 'w=1/[\s^2^(Fo^2^)+(0.0180P)^2^] where P=(Fo^2^+2Fc^2^)/3'
_refine_ls_weighting_scheme calc
_refine_ls_wR_factor_gt 0.0559
_refine_ls_wR_factor_ref 0.0614
_reflns_Friedel_coverage 0.000
_reflns_number_gt 16655
_reflns_number_total 22359
_reflns_threshold_expression 'I > 2\s(I)'
_cod_data_source_file d4ce01245c2.cif
_cod_data_source_block DFX-Eu
_cod_depositor_comments 'Adding full bibliography for 7250020--7250024.cif.'
_cod_database_code 7250022
_shelx_shelxl_version_number 2018/3
_chemical_oxdiff_formula 'La C H O N'
_shelx_space_group_comment
;
The symmetry employed for this shelxl refinement is uniquely defined
by the following loop, which should always be used as a source of
symmetry information in preference to the above space-group names.
They are only intended as comments.
;
_shelx_estimated_absorpt_t_max 0.908
_shelx_estimated_absorpt_t_min 0.838
_reflns_odcompleteness_completeness 99.79
_reflns_odcompleteness_iscentric 1
_reflns_odcompleteness_theta 26.32
_olex2_refinement_description
;
1. Fixed Uiso
 At 1.2 times of:
  All C(H) groups
 At 1.5 times of:
  All O(H) groups
2.a Aromatic/amide H refined with riding coordinates:
 C3(H3A), C4(H4A), C6(H6), C7(H7A), C10(H10), C11(H11A), C12(H12A), C13(H13),
 C17(H17), C18(H18), C19(H19A), C20(H20A), C24(H24A), C25(H25), C27(H27),
 C28(H28), C31(H31), C32(H32), C33(H33), C34(H34), C38(H38), C39(H39), C40(H40),
  C41(H41), C45(H45), C46(H46), C48(H48), C49(H49), C52(H52), C53(H53),
 C54(H54), C55(H55), C59(H59), C60(H60), C61(H61), C62(H62), C66(H66), C67(H67),
  C69(H69), C70(H70), C73(H73), C74(H74), C75(H75), C76(H76), C80(H80),
 C81(H81), C82(H82), C83(H83), C87(H87), C88(H88), C90(H90), C91(H91), C94(H94),
  C95(H95), C96(H96), C97(H97), C101(H101), C102(H102), C103(H103), C104(H104),
 C108(H108), C109(H109), C111(H111), C112(H112), C115(H115), C116(H116),
 C117(H117), C118(H118), C122(H122), C123(H123), C124(H124), C125(H125)
2.b Idealised tetrahedral OH refined as rotating group:
 O3(H3), O4(H4), O7(H7), O8(H8), O11(H11), O12(H12), O15(H15), O16(H16),
 O19(H19), O20(H20), O23(H23), O24(H24)
;
_smtbx_masks_void_probe_radius 1.2
_smtbx_masks_void_truncation_radius 1.2
_olex2_submission_special_instructions 'No special instructions were received'
_oxdiff_exptl_absorpt_empirical_details
;
Empirical correction (ABSPACK) includes:
- Absorption correction using spherical harmonics
- Frame scaling
;
_oxdiff_exptl_absorpt_empirical_full_max 1.114
_oxdiff_exptl_absorpt_empirical_full_min 0.826

loop_
_space_group_symop_operation_xyz
'x, y, z'
'-x, -y, -z'

loop_
_atom_site_label
_atom_site_type_symbol
_atom_site_fract_x
_atom_site_fract_y
_atom_site_fract_z
_atom_site_U_iso_or_equiv
_atom_site_adp_type
_atom_site_occupancy
_atom_site_site_symmetry_order
_atom_site_calc_flag
_atom_site_refinement_flags_posn
_atom_site_refinement_flags_adp
_atom_site_refinement_flags_occupancy
_atom_site_disorder_assembly
_atom_site_disorder_group
Eu1 Eu 0.89436(2) 0.48502(2) 0.46475(2) 0.01550(4) Uani 1 1 d . . . . .
Eu2 Eu 0.61603(2) 0.48223(2) 0.46289(2) 0.01616(4) Uani 1 1 d . . . . .
O1 O 0.97995(11) 0.59565(12) 0.53992(12) 0.0295(5) Uani 1 1 d . . . . .
O2 O 0.85451(11) 0.60986(11) 0.51380(12) 0.0279(5) Uani 1 1 d . . . . .
O3 O 0.64284(13) 1.08111(13) 0.75888(14) 0.0416(6) Uani 1 1 d . . . . .
H3 H 0.682583 1.090728 0.734492 0.062 Uiso 1 1 calc R U . . .
O4 O 1.01125(12) 1.04622(13) 0.56016(14) 0.0383(6) Uani 1 1 d . . . . .
H4 H 0.985105 1.013186 0.566426 0.057 Uiso 1 1 calc R U . . .
O5 O 1.02234(11) 0.45487(12) 0.61452(11) 0.0285(5) Uani 1 1 d . . . . .
O6 O 0.89601(11) 0.45694(12) 0.59181(11) 0.0269(5) Uani 1 1 d . . . . .
O7 O 0.73641(16) 0.24485(18) 1.06170(15) 0.0617(8) Uani 1 1 d . . . . .
H7 H 0.769706 0.267673 1.072767 0.093 Uiso 1 1 calc R U . . .
O8 O 1.02869(16) 0.44464(16) 1.05580(15) 0.0572(8) Uani 1 1 d . . . . .
H8 H 1.006687 0.435506 1.020398 0.086 Uiso 1 1 calc R U . . .
O9 O 0.81364(11) 0.52345(12) 0.37074(11) 0.0268(5) Uani 1 1 d . . . . .
O10 O 0.68073(11) 0.54668(12) 0.37159(11) 0.0254(5) Uani 1 1 d . . . . .
O11 O 0.64516(17) 0.54880(17) -0.08034(15) 0.0616(8) Uani 1 1 d . . . . .
H11 H 0.662878 0.563116 -0.044553 0.092 Uiso 1 1 calc R U . . .
O12 O 0.92163(16) 0.76736(18) -0.08438(15) 0.0644(9) Uani 1 1 d . . . . .
H12 H 0.883567 0.753245 -0.098411 0.097 Uiso 1 1 calc R U . . .
O13 O 0.85332(11) 0.37054(11) 0.44954(12) 0.0263(5) Uani 1 1 d . . . . .
O14 O 0.72565(11) 0.39060(11) 0.42698(12) 0.0284(5) Uani 1 1 d . . . . .
O15 O 1.02435(13) -0.10734(14) 0.23276(15) 0.0463(6) Uani 1 1 d . . . . .
H15 H 0.983814 -0.115396 0.257023 0.069 Uiso 1 1 calc R U . . .
O16 O 0.65919(13) -0.06233(14) 0.44072(15) 0.0462(7) Uani 1 1 d . . . . .
H16 H 0.684526 -0.029112 0.430594 0.069 Uiso 1 1 calc R U . . .
O17 O 0.49808(11) 0.53431(12) 0.40781(11) 0.0276(5) Uani 1 1 d . . . . .
O18 O 0.36627(11) 0.56679(12) 0.41552(11) 0.0287(5) Uani 1 1 d . . . . .
O19 O 0.30305(17) 0.55322(17) -0.03862(15) 0.0648(9) Uani 1 1 d . . . . .
H19 H 0.326875 0.562478 -0.004535 0.097 Uiso 1 1 calc R U . . .
O20 O 0.59629(14) 0.75438(16) -0.06268(13) 0.0499(7) Uani 1 1 d . . . . .
H20 H 0.564488 0.729161 -0.072279 0.075 Uiso 1 1 calc R U . . .
O21 O 0.55337(11) 0.38090(11) 0.44883(12) 0.0279(5) Uani 1 1 d . . . . .
O22 O 0.42023(11) 0.40395(12) 0.47249(12) 0.0281(5) Uani 1 1 d . . . . .
O23 O 0.32274(13) -0.03569(14) 0.44926(15) 0.0477(7) Uani 1 1 d . . . . .
H23 H 0.351141 -0.004467 0.443528 0.072 Uiso 1 1 calc R U . . .
O24 O 0.69041(13) -0.08306(14) 0.24087(15) 0.0434(6) Uani 1 1 d . . . . .
H24 H 0.649339 -0.092524 0.262870 0.065 Uiso 1 1 calc R U . . .
O25 O 0.74585(13) 0.51279(17) 0.52613(15) 0.0280(6) Uani 1 1 d . . . . .
N1 N 0.84055(14) 0.93934(14) 0.64140(15) 0.0278(6) Uani 1 1 d . . . . .
N2 N 0.88804(14) 0.98613(15) 0.60934(15) 0.0300(6) Uani 1 1 d . . . . .
N3 N 0.78712(14) 1.05253(14) 0.68574(14) 0.0275(6) Uani 1 1 d . . . . .
N4 N 0.89727(15) 0.35034(16) 0.93398(15) 0.0339(7) Uani 1 1 d . . . . .
N5 N 0.93547(16) 0.38189(16) 0.98384(15) 0.0369(7) Uani 1 1 d . . . . .
N6 N 0.86122(15) 0.30529(16) 1.04288(15) 0.0348(7) Uani 1 1 d . . . . .
N7 N 0.77288(15) 0.64832(16) 0.03998(14) 0.0326(7) Uani 1 1 d . . . . .
N8 N 0.73999(16) 0.61163(16) -0.00987(15) 0.0370(7) Uani 1 1 d . . . . .
N9 N 0.80411(15) 0.69622(15) -0.06900(14) 0.0313(7) Uani 1 1 d . . . . .
N10 N 0.83083(14) 0.04033(14) 0.34825(15) 0.0273(6) Uani 1 1 d . . . . .
N11 N 0.78164(14) -0.00396(15) 0.38243(15) 0.0307(7) Uani 1 1 d . . . . .
N12 N 0.87960(14) -0.07403(14) 0.30580(15) 0.0281(6) Uani 1 1 d . . . . .
N13 N 0.44325(15) 0.64708(16) 0.07351(15) 0.0343(7) Uani 1 1 d . . . . .
N14 N 0.40693(16) 0.61051(17) 0.02661(16) 0.0399(8) Uani 1 1 d . . . . .
N15 N 0.47447(15) 0.68879(16) -0.03868(15) 0.0324(7) Uani 1 1 d . . . . .
N16 N 0.49565(15) 0.06343(15) 0.35322(15) 0.0319(7) Uani 1 1 d . . . . .
N17 N 0.44726(15) 0.02004(15) 0.39056(15) 0.0331(7) Uani 1 1 d . . . . .
N18 N 0.54065(15) -0.05163(14) 0.31025(15) 0.0288(6) Uani 1 1 d . . . . .
C1 C 0.90938(17) 0.63521(17) 0.53843(16) 0.0220(7) Uani 1 1 d . . . . .
C2 C 0.89064(15) 0.71497(16) 0.56611(16) 0.0176(6) Uani 1 1 d . . . . .
C3 C 0.81745(17) 0.76301(17) 0.55723(18) 0.0271(8) Uani 1 1 d . . . . .
H3A H 0.779187 0.745298 0.534616 0.032 Uiso 1 1 calc R U . . .
C4 C 0.80075(17) 0.83653(18) 0.58145(18) 0.0304(8) Uani 1 1 d . . . . .
H4A H 0.752073 0.868758 0.573903 0.036 Uiso 1 1 calc R U . . .
C5 C 0.85646(17) 0.86240(17) 0.61703(17) 0.0234(7) Uani 1 1 d . . . . .
C6 C 0.92976(18) 0.81506(18) 0.62595(18) 0.0305(8) Uani 1 1 d . . . . .
H6 H 0.967648 0.832481 0.649385 0.037 Uiso 1 1 calc R U . . .
C7 C 0.94644(17) 0.74231(17) 0.60014(18) 0.0281(8) Uani 1 1 d . . . . .
H7A H 0.996129 0.710889 0.605644 0.034 Uiso 1 1 calc R U . . .
C8 C 0.85362(17) 1.05325(18) 0.63705(18) 0.0265(7) Uani 1 1 d . . . . .
C9 C 0.88748(17) 1.12039(17) 0.61999(17) 0.0254(7) Uani 1 1 d . . . . .
C10 C 0.84477(19) 1.19202(19) 0.64139(18) 0.0338(8) Uani 1 1 d . . . . .
H10 H 0.792311 1.197771 0.663319 0.041 Uiso 1 1 calc R U . . .
C11 C 0.8781(2) 1.2550(2) 0.6310(2) 0.0431(9) Uani 1 1 d . . . . .
H11A H 0.848569 1.302571 0.645812 0.052 Uiso 1 1 calc R U . . .
C12 C 0.9566(2) 1.2463(2) 0.5980(2) 0.0423(9) Uani 1 1 d . . . . .
H12A H 0.979907 1.288230 0.591249 0.051 Uiso 1 1 calc R U . . .
C13 C 0.99956(19) 1.17630(19) 0.57529(18) 0.0324(8) Uani 1 1 d . . . . .
H13 H 1.051948 1.170923 0.553280 0.039 Uiso 1 1 calc R U . . .
C14 C 0.96526(18) 1.11335(19) 0.58505(18) 0.0284(8) Uani 1 1 d . . . . .
C15 C 0.78040(17) 0.98029(18) 0.68773(17) 0.0260(7) Uani 1 1 d . . . . .
C16 C 0.71958(17) 0.95273(19) 0.73740(18) 0.0288(8) Uani 1 1 d . . . . .
C17 C 0.7257(2) 0.8763(2) 0.7567(2) 0.0448(10) Uani 1 1 d . . . . .
H17 H 0.770183 0.840834 0.736992 0.054 Uiso 1 1 calc R U . . .
C18 C 0.6680(2) 0.8522(2) 0.8039(2) 0.0562(11) Uani 1 1 d . . . . .
H18 H 0.673300 0.800975 0.815820 0.067 Uiso 1 1 calc R U . . .
C19 C 0.6022(2) 0.9045(2) 0.8333(2) 0.0544(11) Uani 1 1 d . . . . .
H19A H 0.562229 0.888309 0.864370 0.065 Uiso 1 1 calc R U . . .
C20 C 0.5950(2) 0.9804(2) 0.8172(2) 0.0441(10) Uani 1 1 d . . . . .
H20A H 0.550735 1.015380 0.838052 0.053 Uiso 1 1 calc R U . . .
C21 C 0.65356(18) 1.0052(2) 0.76995(19) 0.0315(8) Uani 1 1 d . . . . .
C22 C 0.95167(17) 0.44566(16) 0.63409(16) 0.0208(7) Uani 1 1 d . . . . .
C23 C 0.93509(16) 0.41891(16) 0.71157(16) 0.0194(7) Uani 1 1 d . . . . .
C24 C 0.85777(17) 0.43160(18) 0.74795(17) 0.0267(7) Uani 1 1 d . . . . .
H24A H 0.814574 0.455644 0.723001 0.032 Uiso 1 1 calc R U . . .
C25 C 0.84469(17) 0.40874(19) 0.82086(17) 0.0292(8) Uani 1 1 d . . . . .
H25 H 0.793054 0.418475 0.845245 0.035 Uiso 1 1 calc R U . . .
C26 C 0.90828(18) 0.37157(18) 0.85716(17) 0.0274(7) Uani 1 1 d . . . . .
C27 C 0.98503(18) 0.3575(2) 0.82184(18) 0.0354(9) Uani 1 1 d . . . . .
H27 H 1.027760 0.331829 0.846505 0.043 Uiso 1 1 calc R U . . .
C28 C 0.99804(17) 0.38170(19) 0.75006(18) 0.0300(8) Uani 1 1 d . . . . .
H28 H 1.050096 0.372999 0.726657 0.036 Uiso 1 1 calc R U . . .
C29 C 0.91166(18) 0.3540(2) 1.04802(18) 0.0328(8) Uani 1 1 d . . . . .
C30 C 0.93928(19) 0.3703(2) 1.11762(18) 0.0343(8) Uani 1 1 d . . . . .
C31 C 0.9102(2) 0.3410(2) 1.1843(2) 0.0432(9) Uani 1 1 d . . . . .
H31 H 0.870156 0.313561 1.184849 0.052 Uiso 1 1 calc R U . . .
C32 C 0.9399(2) 0.3519(2) 1.2497(2) 0.0507(11) Uani 1 1 d . . . . .
H32 H 0.920129 0.331803 1.293868 0.061 Uiso 1 1 calc R U . . .
C33 C 0.9989(2) 0.3929(2) 1.2492(2) 0.0489(10) Uani 1 1 d . . . . .
H33 H 1.019667 0.399659 1.293067 0.059 Uiso 1 1 calc R U . . .
C34 C 1.0272(2) 0.4237(2) 1.1840(2) 0.0434(10) Uani 1 1 d . . . . .
H34 H 1.066468 0.451896 1.184135 0.052 Uiso 1 1 calc R U . . .
C35 C 0.99777(19) 0.4132(2) 1.11817(19) 0.0349(8) Uani 1 1 d . . . . .
C36 C 0.85452(18) 0.30381(19) 0.97081(18) 0.0313(8) Uani 1 1 d . . . . .
C37 C 0.80725(18) 0.25595(19) 0.94014(18) 0.0305(8) Uani 1 1 d . . . . .
C38 C 0.82048(19) 0.2314(2) 0.86786(19) 0.0382(9) Uani 1 1 d . . . . .
H38 H 0.861000 0.245565 0.835905 0.046 Uiso 1 1 calc R U . . .
C39 C 0.7741(2) 0.1858(2) 0.8422(2) 0.0455(10) Uani 1 1 d . . . . .
H39 H 0.783170 0.169813 0.793299 0.055 Uiso 1 1 calc R U . . .
C40 C 0.7141(2) 0.1644(2) 0.8900(2) 0.0498(11) Uani 1 1 d . . . . .
H40 H 0.681961 0.135062 0.872557 0.060 Uiso 1 1 calc R U . . .
C41 C 0.7017(2) 0.1857(2) 0.9620(2) 0.0497(11) Uani 1 1 d . . . . .
H41 H 0.661608 0.170642 0.993772 0.060 Uiso 1 1 calc R U . . .
C42 C 0.7489(2) 0.2301(2) 0.9881(2) 0.0397(9) Uani 1 1 d . . . . .
C43 C 0.75041(17) 0.54620(16) 0.34007(16) 0.0194(7) Uani 1 1 d . . . . .
C44 C 0.75753(16) 0.57487(16) 0.26204(16) 0.0181(6) Uani 1 1 d . . . . .
C45 C 0.69234(17) 0.62210(18) 0.23341(17) 0.0277(8) Uani 1 1 d . . . . .
H45 H 0.644522 0.637116 0.263706 0.033 Uiso 1 1 calc R U . . .
C46 C 0.69761(18) 0.6470(2) 0.16076(18) 0.0337(8) Uani 1 1 d . . . . .
H46 H 0.653865 0.678670 0.141985 0.040 Uiso 1 1 calc R U . . .
C47 C 0.76888(18) 0.62401(18) 0.11629(17) 0.0273(8) Uani 1 1 d . . . . .
C48 C 0.83405(17) 0.57794(19) 0.14359(17) 0.0308(8) Uani 1 1 d . . . . .
H48 H 0.881609 0.562818 0.112958 0.037 Uiso 1 1 calc R U . . .
C49 C 0.82889(16) 0.55414(18) 0.21644(17) 0.0260(7) Uani 1 1 d . . . . .
H49 H 0.873519 0.523950 0.235253 0.031 Uiso 1 1 calc R U . . .
C50 C 0.76037(18) 0.64216(19) -0.07424(18) 0.0322(8) Uani 1 1 d . . . . .
C51 C 0.73460(19) 0.62236(19) -0.14385(18) 0.0316(8) Uani 1 1 d . . . . .
C52 C 0.7640(2) 0.6486(2) -0.2112(2) 0.0409(9) Uani 1 1 d . . . . .
H52 H 0.803154 0.677131 -0.212560 0.049 Uiso 1 1 calc R U . . .
C53 C 0.7367(2) 0.6335(2) -0.2768(2) 0.0538(11) Uani 1 1 d . . . . .
H53 H 0.757416 0.651122 -0.321878 0.065 Uiso 1 1 calc R U . . .
C54 C 0.6778(2) 0.5916(2) -0.2741(2) 0.0527(11) Uani 1 1 d . . . . .
H54 H 0.658113 0.581820 -0.317620 0.063 Uiso 1 1 calc R U . . .
C55 C 0.6485(2) 0.5645(2) -0.2083(2) 0.0456(10) Uani 1 1 d . . . . .
H55 H 0.608941 0.536510 -0.207309 0.055 Uiso 1 1 calc R U . . .
C56 C 0.6767(2) 0.5781(2) -0.1429(2) 0.0387(9) Uani 1 1 d . . . . .
C57 C 0.81013(17) 0.69882(19) 0.00348(18) 0.0289(8) Uani 1 1 d . . . . .
C58 C 0.85174(18) 0.75064(18) 0.03548(18) 0.0291(8) Uani 1 1 d . . . . .
C59 C 0.83721(19) 0.7728(2) 0.10924(19) 0.0369(9) Uani 1 1 d . . . . .
H59 H 0.798667 0.754860 0.140560 0.044 Uiso 1 1 calc R U . . .
C60 C 0.8789(2) 0.8209(2) 0.1367(2) 0.0483(10) Uani 1 1 d . . . . .
H60 H 0.868306 0.835432 0.185988 0.058 Uiso 1 1 calc R U . . .
C61 C 0.9361(3) 0.8471(2) 0.0906(3) 0.0622(13) Uani 1 1 d . . . . .
H61 H 0.965509 0.878225 0.109518 0.075 Uiso 1 1 calc R U . . .
C62 C 0.9503(2) 0.8283(2) 0.0178(3) 0.0624(13) Uani 1 1 d . . . . .
H62 H 0.988829 0.847142 -0.012726 0.075 Uiso 1 1 calc R U . . .
C63 C 0.9075(2) 0.7809(2) -0.0113(2) 0.0433(9) Uani 1 1 d . . . . .
C64 C 0.79400(17) 0.34829(17) 0.43034(16) 0.0214(7) Uani 1 1 d . . . . .
C65 C 0.80351(15) 0.26691(16) 0.40954(17) 0.0192(7) Uani 1 1 d . . . . .
C66 C 0.75301(17) 0.24737(18) 0.36327(19) 0.0330(8) Uani 1 1 d . . . . .
H66 H 0.712669 0.284624 0.345752 0.040 Uiso 1 1 calc R U . . .
C67 C 0.76187(18) 0.17286(18) 0.3427(2) 0.0346(9) Uani 1 1 d . . . . .
H67 H 0.728579 0.160162 0.310426 0.041 Uiso 1 1 calc R U . . .
C68 C 0.81991(17) 0.11788(17) 0.37009(17) 0.0237(7) Uani 1 1 d . . . . .
C69 C 0.86867(18) 0.13631(18) 0.41904(18) 0.0302(8) Uani 1 1 d . . . . .
H69 H 0.906006 0.098404 0.439700 0.036 Uiso 1 1 calc R U . . .
C70 C 0.86179(17) 0.21075(17) 0.43704(18) 0.0254(7) Uani 1 1 d . . . . .
H70 H 0.896474 0.223489 0.467863 0.030 Uiso 1 1 calc R U . . .
C71 C 0.81362(17) -0.07187(18) 0.35574(18) 0.0262(7) Uani 1 1 d . . . . .
C72 C 0.77892(18) -0.13795(18) 0.37544(18) 0.0286(8) Uani 1 1 d . . . . .
C73 C 0.8190(2) -0.20977(19) 0.35223(19) 0.0366(9) Uani 1 1 d . . . . .
H73 H 0.869783 -0.216124 0.326379 0.044 Uiso 1 1 calc R U . . .
C74 C 0.7853(2) -0.2718(2) 0.3666(2) 0.0442(10) Uani 1 1 d . . . . .
H74 H 0.813544 -0.319802 0.351602 0.053 Uiso 1 1 calc R U . . .
C75 C 0.7092(2) -0.2623(2) 0.4034(2) 0.0459(10) Uani 1 1 d . . . . .
H75 H 0.685586 -0.303859 0.412158 0.055 Uiso 1 1 calc R U . . .
C76 C 0.6682(2) -0.1922(2) 0.42720(19) 0.0388(9) Uani 1 1 d . . . . .
H76 H 0.616938 -0.186464 0.451921 0.047 Uiso 1 1 calc R U . . .
C77 C 0.70285(19) -0.12915(19) 0.41462(19) 0.0320(8) Uani 1 1 d . . . . .
C78 C 0.88899(17) -0.00262(18) 0.30254(18) 0.0266(7) Uani 1 1 d . . . . .
C79 C 0.95250(18) 0.02263(19) 0.25438(18) 0.0306(8) Uani 1 1 d . . . . .
C80 C 0.9508(2) 0.0992(2) 0.2380(2) 0.0485(10) Uani 1 1 d . . . . .
H80 H 0.907289 0.135979 0.257259 0.058 Uiso 1 1 calc R U . . .
C81 C 1.0120(2) 0.1209(2) 0.1942(2) 0.0606(12) Uani 1 1 d . . . . .
H81 H 1.009871 0.171995 0.183496 0.073 Uiso 1 1 calc R U . . .
C82 C 1.0765(2) 0.0671(3) 0.1660(2) 0.0597(12) Uani 1 1 d . . . . .
H82 H 1.118959 0.082134 0.137565 0.072 Uiso 1 1 calc R U . . .
C83 C 1.0793(2) -0.0076(2) 0.1791(2) 0.0515(11) Uani 1 1 d . . . . .
H83 H 1.123057 -0.043373 0.158489 0.062 Uiso 1 1 calc R U . . .
C84 C 1.01752(19) -0.0314(2) 0.22290(19) 0.0350(8) Uani 1 1 d . . . . .
C85 C 0.43378(18) 0.55912(16) 0.37777(17) 0.0225(7) Uani 1 1 d . . . . .
C86 C 0.43686(16) 0.58120(16) 0.29803(16) 0.0186(6) Uani 1 1 d . . . . .
C87 C 0.36719(17) 0.61869(18) 0.26830(17) 0.0287(8) Uani 1 1 d . . . . .
H87 H 0.318817 0.628980 0.298468 0.034 Uiso 1 1 calc R U . . .
C88 C 0.36915(18) 0.64058(19) 0.19502(18) 0.0326(8) Uani 1 1 d . . . . .
H88 H 0.322500 0.665790 0.175698 0.039 Uiso 1 1 calc R U . . .
C89 C 0.44127(18) 0.62476(18) 0.15017(17) 0.0274(8) Uani 1 1 d . . . . .
C90 C 0.51031(18) 0.58732(19) 0.17837(18) 0.0322(8) Uani 1 1 d . . . . .
H90 H 0.558449 0.576346 0.147887 0.039 Uiso 1 1 calc R U . . .
C91 C 0.50783(17) 0.56616(18) 0.25200(17) 0.0273(8) Uani 1 1 d . . . . .
H91 H 0.554761 0.541308 0.271072 0.033 Uiso 1 1 calc R U . . .
C92 C 0.42742(19) 0.6373(2) -0.03984(19) 0.0350(8) Uani 1 1 d . . . . .
C93 C 0.3985(2) 0.61732(19) -0.10727(19) 0.0348(8) Uani 1 1 d . . . . .
C94 C 0.4272(2) 0.6422(2) -0.1757(2) 0.0445(10) Uani 1 1 d . . . . .
H94 H 0.469508 0.666993 -0.178987 0.053 Uiso 1 1 calc R U . . .
C95 C 0.3941(2) 0.6309(2) -0.2392(2) 0.0499(10) Uani 1 1 d . . . . .
H95 H 0.414261 0.647484 -0.285018 0.060 Uiso 1 1 calc R U . . .
C96 C 0.3308(2) 0.5947(2) -0.2337(2) 0.0509(11) Uani 1 1 d . . . . .
H96 H 0.307604 0.587644 -0.276066 0.061 Uiso 1 1 calc R U . . .
C97 C 0.3018(2) 0.5693(2) -0.1671(2) 0.0478(10) Uani 1 1 d . . . . .
H97 H 0.259057 0.545051 -0.164264 0.057 Uiso 1 1 calc R U . . .
C98 C 0.3356(2) 0.5794(2) -0.1037(2) 0.0429(9) Uani 1 1 d . . . . .
C99 C 0.48290(17) 0.69437(19) 0.03308(18) 0.0293(8) Uani 1 1 d . . . . .
C100 C 0.52584(17) 0.74803(18) 0.05983(18) 0.0265(7) Uani 1 1 d . . . . .
C101 C 0.51063(18) 0.77664(19) 0.13144(19) 0.0327(8) Uani 1 1 d . . . . .
H101 H 0.472281 0.760935 0.164893 0.039 Uiso 1 1 calc R U . . .
C102 C 0.5521(2) 0.8281(2) 0.1531(2) 0.0445(10) Uani 1 1 d . . . . .
H102 H 0.541192 0.847748 0.200699 0.053 Uiso 1 1 calc R U . . .
C103 C 0.6100(2) 0.8503(2) 0.1032(2) 0.0535(11) Uani 1 1 d . . . . .
H103 H 0.639426 0.883471 0.118371 0.064 Uiso 1 1 calc R U . . .
C104 C 0.6246(2) 0.8243(2) 0.0324(2) 0.0478(10) Uani 1 1 d . . . . .
H104 H 0.663282 0.840228 -0.000572 0.057 Uiso 1 1 calc R U . . .
C105 C 0.58167(19) 0.7742(2) 0.00943(19) 0.0347(8) Uani 1 1 d . . . . .
C106 C 0.48714(17) 0.36157(17) 0.45046(16) 0.0213(7) Uani 1 1 d . . . . .
C107 C 0.48726(16) 0.28379(17) 0.42455(16) 0.0211(7) Uani 1 1 d . . . . .
C108 C 0.41897(18) 0.26439(18) 0.40400(18) 0.0310(8) Uani 1 1 d . . . . .
H108 H 0.370900 0.300287 0.406961 0.037 Uiso 1 1 calc R U . . .
C109 C 0.42147(18) 0.19285(19) 0.37933(19) 0.0329(8) Uani 1 1 d . . . . .
H109 H 0.375829 0.181017 0.363967 0.040 Uiso 1 1 calc R U . . .
C110 C 0.49150(18) 0.13899(18) 0.37744(17) 0.0256(7) Uani 1 1 d . . . . .
C111 C 0.55928(18) 0.15625(19) 0.40004(19) 0.0342(8) Uani 1 1 d . . . . .
H111 H 0.606139 0.119064 0.400497 0.041 Uiso 1 1 calc R U . . .
C112 C 0.55733(17) 0.22865(18) 0.42188(19) 0.0298(8) Uani 1 1 d . . . . .
H112 H 0.603771 0.240768 0.435064 0.036 Uiso 1 1 calc R U . . .
C113 C 0.47683(18) -0.04829(18) 0.36325(18) 0.0289(8) Uani 1 1 d . . . . .
C114 C 0.44156(19) -0.11362(18) 0.38473(18) 0.0299(8) Uani 1 1 d . . . . .
C115 C 0.4812(2) -0.18621(19) 0.3627(2) 0.0379(9) Uani 1 1 d . . . . .
H115 H 0.532405 -0.193576 0.337686 0.046 Uiso 1 1 calc R U . . .
C116 C 0.4459(2) -0.2475(2) 0.3774(2) 0.0475(10) Uani 1 1 d . . . . .
H116 H 0.473300 -0.295851 0.362707 0.057 Uiso 1 1 calc R U . . .
C117 C 0.3689(2) -0.2363(2) 0.4144(2) 0.0492(11) Uani 1 1 d . . . . .
H117 H 0.344309 -0.277166 0.423305 0.059 Uiso 1 1 calc R U . . .
C118 C 0.3293(2) -0.1658(2) 0.4376(2) 0.0409(9) Uani 1 1 d . . . . .
H118 H 0.277898 -0.158994 0.462321 0.049 Uiso 1 1 calc R U . . .
C119 C 0.3654(2) -0.10390(19) 0.42458(19) 0.0331(8) Uani 1 1 d . . . . .
C120 C 0.55036(18) 0.01957(18) 0.30441(18) 0.0279(7) Uani 1 1 d . . . . .
C121 C 0.60999(18) 0.04438(19) 0.25154(18) 0.0296(8) Uani 1 1 d . . . . .
C122 C 0.5999(2) 0.1192(2) 0.22504(19) 0.0385(9) Uani 1 1 d . . . . .
H122 H 0.553548 0.154314 0.241384 0.046 Uiso 1 1 calc R U . . .
C123 C 0.6568(2) 0.1420(2) 0.1754(2) 0.0513(10) Uani 1 1 d . . . . .
H123 H 0.649325 0.192040 0.158540 0.062 Uiso 1 1 calc R U . . .
C124 C 0.7253(2) 0.0893(3) 0.1509(2) 0.0583(12) Uani 1 1 d . . . . .
H124 H 0.764789 0.104418 0.118421 0.070 Uiso 1 1 calc R U . . .
C125 C 0.7357(2) 0.0151(2) 0.1740(2) 0.0501(10) Uani 1 1 d . . . . .
H125 H 0.781807 -0.019738 0.156681 0.060 Uiso 1 1 calc R U . . .
C126 C 0.6778(2) -0.0085(2) 0.22320(19) 0.0346(8) Uani 1 1 d . . . . .
H25A H 0.742(3) 0.491(3) 0.571(3) 0.11(2) Uiso 1 1 d . . . . .
H25B H 0.7366(19) 0.555(2) 0.5327(19) 0.029(12) Uiso 1 1 d . . . . .

loop_
_atom_site_aniso_label
_atom_site_aniso_U_11
_atom_site_aniso_U_22
_atom_site_aniso_U_33
_atom_site_aniso_U_23
_atom_site_aniso_U_13
_atom_site_aniso_U_12
Eu1 0.01643(8) 0.01532(8) 0.01610(9) 0.00146(7) -0.00319(6) -0.00585(6)
Eu2 0.01656(8) 0.01441(9) 0.01754(9) 0.00045(7) -0.00073(6) -0.00407(6)
O1 0.0236(11) 0.0212(13) 0.0379(14) -0.0017(11) 0.0017(10) 0.0054(10)
O2 0.0270(11) 0.0208(12) 0.0383(14) -0.0073(11) -0.0043(10) -0.0088(10)
O3 0.0432(14) 0.0290(15) 0.0469(17) -0.0022(13) 0.0055(12) -0.0005(11)
O4 0.0381(13) 0.0274(14) 0.0493(16) -0.0058(13) 0.0036(11) -0.0102(11)
O5 0.0263(11) 0.0354(14) 0.0258(13) 0.0076(11) 0.0000(9) -0.0138(10)
O6 0.0279(11) 0.0359(14) 0.0186(12) 0.0059(10) -0.0051(9) -0.0105(10)
O7 0.079(2) 0.075(2) 0.0401(18) -0.0059(16) 0.0126(14) -0.0458(17)
O8 0.0728(18) 0.064(2) 0.0460(18) 0.0088(16) -0.0140(15) -0.0363(16)
O9 0.0263(11) 0.0367(14) 0.0199(12) 0.0077(10) -0.0097(9) -0.0100(10)
O10 0.0212(11) 0.0304(13) 0.0247(13) 0.0086(10) -0.0019(9) -0.0072(9)
O11 0.090(2) 0.068(2) 0.0431(18) 0.0139(16) -0.0209(16) -0.0474(17)
O12 0.082(2) 0.075(2) 0.0459(19) -0.0081(17) 0.0186(15) -0.0484(18)
O13 0.0280(11) 0.0173(12) 0.0376(14) -0.0021(10) -0.0095(10) -0.0100(10)
O14 0.0200(11) 0.0186(12) 0.0443(15) -0.0085(11) -0.0002(10) 0.0002(9)
O15 0.0472(15) 0.0371(16) 0.0465(18) 0.0000(13) 0.0073(12) 0.0021(12)
O16 0.0459(14) 0.0371(16) 0.0575(18) -0.0102(14) 0.0062(13) -0.0172(12)
O17 0.0317(12) 0.0243(13) 0.0290(13) 0.0053(10) -0.0155(10) -0.0056(10)
O18 0.0280(12) 0.0351(14) 0.0231(13) 0.0078(11) -0.0002(9) -0.0094(10)
O19 0.094(2) 0.077(2) 0.0451(19) 0.0201(17) -0.0308(16) -0.0573(18)
O20 0.0611(17) 0.061(2) 0.0345(16) -0.0025(14) 0.0055(12) -0.0335(14)
O21 0.0245(11) 0.0213(12) 0.0406(15) -0.0042(11) -0.0033(10) -0.0099(10)
O22 0.0276(11) 0.0213(13) 0.0355(14) -0.0093(11) 0.0027(10) -0.0071(10)
O23 0.0492(15) 0.0368(16) 0.0587(19) -0.0121(14) 0.0067(13) -0.0169(13)
O24 0.0432(14) 0.0375(16) 0.0453(17) -0.0006(13) -0.0015(12) -0.0013(12)
O25 0.0256(12) 0.0277(16) 0.0313(17) -0.0055(13) 0.0013(10) -0.0082(11)
N1 0.0335(15) 0.0180(15) 0.0323(17) -0.0052(13) 0.0020(12) -0.0085(12)
N2 0.0362(15) 0.0210(16) 0.0343(17) -0.0049(13) 0.0032(12) -0.0124(13)
N3 0.0332(15) 0.0202(15) 0.0290(17) -0.0064(13) 0.0005(12) -0.0061(12)
N4 0.0435(16) 0.0434(19) 0.0187(16) 0.0058(14) -0.0025(12) -0.0193(14)
N5 0.0512(17) 0.045(2) 0.0205(16) 0.0067(14) -0.0090(13) -0.0220(15)
N6 0.0457(17) 0.0415(19) 0.0198(16) 0.0045(14) -0.0025(13) -0.0163(15)
N7 0.0453(16) 0.0409(18) 0.0175(16) 0.0085(14) -0.0067(12) -0.0219(14)
N8 0.0543(18) 0.0411(19) 0.0224(17) 0.0097(14) -0.0106(14) -0.0232(15)
N9 0.0420(16) 0.0337(17) 0.0200(16) 0.0047(13) -0.0033(12) -0.0128(14)
N10 0.0340(15) 0.0169(15) 0.0321(17) -0.0061(13) 0.0011(12) -0.0090(12)
N11 0.0375(15) 0.0189(15) 0.0373(18) -0.0067(13) 0.0024(13) -0.0115(13)
N12 0.0370(15) 0.0183(15) 0.0291(17) -0.0059(13) -0.0044(12) -0.0051(12)
N13 0.0469(17) 0.0411(19) 0.0219(16) 0.0071(14) -0.0101(13) -0.0228(15)
N14 0.0568(18) 0.046(2) 0.0269(18) 0.0080(15) -0.0165(14) -0.0279(16)
N15 0.0418(16) 0.0384(18) 0.0216(16) 0.0052(14) -0.0082(12) -0.0170(14)
N16 0.0397(16) 0.0203(16) 0.0371(18) -0.0078(14) 0.0046(13) -0.0126(13)
N17 0.0441(16) 0.0240(17) 0.0342(18) -0.0068(14) 0.0045(13) -0.0170(13)
N18 0.0402(15) 0.0193(15) 0.0284(17) -0.0049(13) -0.0036(12) -0.0093(13)
C1 0.0282(17) 0.0173(17) 0.0189(18) 0.0032(14) 0.0041(13) -0.0054(14)
C2 0.0186(15) 0.0142(16) 0.0193(17) 0.0004(13) -0.0008(12) -0.0029(12)
C3 0.0248(17) 0.0221(18) 0.037(2) -0.0066(16) -0.0089(14) -0.0060(14)
C4 0.0235(16) 0.0219(19) 0.043(2) -0.0030(16) -0.0043(15) 0.0011(14)
C5 0.0286(17) 0.0145(17) 0.0263(19) -0.0035(14) 0.0054(13) -0.0061(14)
C6 0.0302(18) 0.028(2) 0.038(2) -0.0070(17) -0.0114(15) -0.0095(16)
C7 0.0199(16) 0.0200(18) 0.043(2) 0.0005(16) -0.0075(14) 0.0001(14)
C8 0.0338(18) 0.0213(19) 0.0252(19) -0.0055(15) -0.0040(14) -0.0064(15)
C9 0.0354(18) 0.0189(18) 0.0235(19) -0.0032(15) -0.0049(14) -0.0080(15)
C10 0.0404(19) 0.027(2) 0.034(2) -0.0049(17) -0.0016(16) -0.0081(16)
C11 0.056(2) 0.022(2) 0.053(3) -0.0079(19) -0.0084(19) -0.0088(18)
C12 0.054(2) 0.034(2) 0.047(3) 0.0000(19) -0.0110(19) -0.0230(19)
C13 0.0356(18) 0.032(2) 0.033(2) 0.0045(17) -0.0090(15) -0.0138(17)
C14 0.0363(18) 0.0250(19) 0.0257(19) 0.0002(15) -0.0094(15) -0.0075(16)
C15 0.0330(18) 0.0207(18) 0.0235(19) -0.0042(15) -0.0034(14) -0.0035(15)
C16 0.0321(18) 0.027(2) 0.028(2) -0.0015(16) 0.0003(14) -0.0096(15)
C17 0.055(2) 0.029(2) 0.045(3) -0.0003(19) 0.0132(18) -0.0054(18)
C18 0.075(3) 0.032(2) 0.058(3) 0.007(2) 0.020(2) -0.018(2)
C19 0.051(2) 0.058(3) 0.054(3) 0.005(2) 0.013(2) -0.020(2)
C20 0.037(2) 0.049(3) 0.042(2) -0.001(2) 0.0059(17) -0.0034(18)
C21 0.0318(18) 0.031(2) 0.031(2) -0.0006(17) -0.0039(15) -0.0053(16)
C22 0.0283(17) 0.0161(17) 0.0176(17) 0.0002(13) 0.0008(13) -0.0057(13)
C23 0.0241(16) 0.0190(17) 0.0173(17) 0.0005(13) -0.0028(13) -0.0091(13)
C24 0.0237(16) 0.033(2) 0.0239(19) 0.0076(15) -0.0057(13) -0.0071(14)
C25 0.0230(17) 0.037(2) 0.026(2) 0.0036(16) 0.0048(14) -0.0075(15)
C26 0.0339(18) 0.033(2) 0.0174(18) 0.0078(15) -0.0025(14) -0.0129(16)
C27 0.0291(18) 0.050(2) 0.027(2) 0.0112(18) -0.0096(15) -0.0052(17)
C28 0.0242(17) 0.041(2) 0.024(2) 0.0076(17) -0.0012(14) -0.0075(15)
C29 0.0394(19) 0.039(2) 0.024(2) 0.0050(17) -0.0065(15) -0.0148(17)
C30 0.045(2) 0.038(2) 0.021(2) 0.0016(17) -0.0070(15) -0.0096(17)
C31 0.049(2) 0.052(3) 0.030(2) 0.0063(19) -0.0080(17) -0.0118(19)
C32 0.058(2) 0.068(3) 0.026(2) 0.002(2) -0.0074(18) -0.012(2)
C33 0.058(2) 0.057(3) 0.030(2) -0.005(2) -0.0162(19) -0.003(2)
C34 0.048(2) 0.045(3) 0.040(2) -0.003(2) -0.0135(18) -0.0115(19)
C35 0.041(2) 0.036(2) 0.027(2) 0.0017(17) -0.0047(16) -0.0062(17)
C36 0.0373(19) 0.033(2) 0.023(2) 0.0024(16) 0.0005(15) -0.0099(16)
C37 0.0355(18) 0.033(2) 0.024(2) 0.0002(16) -0.0035(15) -0.0106(16)
C38 0.045(2) 0.040(2) 0.030(2) 0.0038(18) -0.0033(16) -0.0091(18)
C39 0.063(2) 0.042(2) 0.033(2) -0.0086(19) -0.0111(19) -0.008(2)
C40 0.056(2) 0.046(3) 0.054(3) -0.008(2) -0.011(2) -0.022(2)
C41 0.051(2) 0.053(3) 0.051(3) -0.001(2) 0.0042(19) -0.028(2)
C42 0.049(2) 0.044(2) 0.029(2) -0.0037(19) 0.0021(17) -0.0175(19)
C43 0.0255(17) 0.0144(16) 0.0210(18) 0.0009(13) -0.0055(14) -0.0086(13)
C44 0.0216(15) 0.0208(17) 0.0153(17) 0.0045(13) -0.0059(12) -0.0105(13)
C45 0.0203(16) 0.038(2) 0.0234(19) 0.0072(16) -0.0029(13) -0.0041(15)
C46 0.0304(18) 0.043(2) 0.029(2) 0.0136(17) -0.0121(15) -0.0066(16)
C47 0.0347(18) 0.033(2) 0.0180(18) 0.0089(15) -0.0062(14) -0.0165(16)
C48 0.0267(17) 0.041(2) 0.0226(19) 0.0027(16) 0.0037(14) -0.0060(16)
C49 0.0206(16) 0.035(2) 0.0225(19) 0.0050(15) -0.0041(13) -0.0055(14)
C50 0.041(2) 0.033(2) 0.023(2) 0.0041(16) -0.0055(15) -0.0087(17)
C51 0.043(2) 0.027(2) 0.024(2) 0.0026(16) -0.0077(15) -0.0049(16)
C52 0.048(2) 0.044(2) 0.030(2) 0.0053(19) -0.0045(17) -0.0095(18)
C53 0.070(3) 0.063(3) 0.024(2) 0.005(2) -0.0048(19) -0.006(2)
C54 0.070(3) 0.052(3) 0.037(3) -0.005(2) -0.024(2) -0.005(2)
C55 0.058(2) 0.038(2) 0.044(3) -0.003(2) -0.018(2) -0.0100(19)
C56 0.052(2) 0.033(2) 0.032(2) 0.0075(18) -0.0137(18) -0.0091(18)
C57 0.0322(18) 0.032(2) 0.0220(19) 0.0061(16) -0.0022(14) -0.0068(15)
C58 0.0340(18) 0.0254(19) 0.028(2) 0.0018(16) -0.0038(15) -0.0074(15)
C59 0.044(2) 0.039(2) 0.028(2) 0.0056(18) -0.0074(16) -0.0087(18)
C60 0.069(3) 0.043(3) 0.036(2) -0.005(2) -0.016(2) -0.014(2)
C61 0.078(3) 0.062(3) 0.061(3) -0.004(3) -0.027(3) -0.036(3)
C62 0.073(3) 0.064(3) 0.063(3) 0.002(3) 0.000(2) -0.048(3)
C63 0.054(2) 0.041(2) 0.037(2) -0.0020(19) 0.0023(18) -0.0174(19)
C64 0.0244(17) 0.0191(17) 0.0209(18) 0.0023(14) 0.0010(13) -0.0071(14)
C65 0.0160(15) 0.0136(16) 0.0287(19) -0.0041(14) 0.0003(13) -0.0055(13)
C66 0.0273(17) 0.0209(19) 0.051(2) -0.0043(17) -0.0172(16) 0.0020(15)
C67 0.0312(18) 0.024(2) 0.052(2) -0.0089(18) -0.0188(17) -0.0047(15)
C68 0.0283(17) 0.0149(17) 0.0282(19) -0.0080(14) 0.0043(14) -0.0078(14)
C69 0.0350(18) 0.0183(18) 0.036(2) -0.0010(16) -0.0112(15) 0.0006(15)
C70 0.0283(17) 0.0174(17) 0.033(2) -0.0038(15) -0.0112(14) -0.0058(14)
C71 0.0335(18) 0.0203(18) 0.027(2) -0.0035(15) -0.0070(14) -0.0081(15)
C72 0.0398(19) 0.0222(19) 0.027(2) 0.0006(15) -0.0074(15) -0.0105(15)
C73 0.050(2) 0.024(2) 0.039(2) -0.0036(17) -0.0075(17) -0.0121(17)
C74 0.061(2) 0.022(2) 0.052(3) -0.0043(19) -0.009(2) -0.0112(18)
C75 0.068(3) 0.028(2) 0.052(3) 0.008(2) -0.018(2) -0.028(2)
C76 0.041(2) 0.044(2) 0.037(2) 0.0051(19) -0.0095(17) -0.0217(19)
C77 0.044(2) 0.026(2) 0.029(2) -0.0016(16) -0.0109(16) -0.0120(17)
C78 0.0338(18) 0.0214(18) 0.0257(19) -0.0034(15) -0.0043(14) -0.0070(15)
C79 0.0360(19) 0.029(2) 0.028(2) -0.0027(16) -0.0021(15) -0.0099(16)
C80 0.063(2) 0.035(2) 0.045(3) -0.006(2) 0.0174(19) -0.017(2)
C81 0.074(3) 0.046(3) 0.061(3) 0.002(2) 0.024(2) -0.026(2)
C82 0.051(2) 0.073(3) 0.057(3) 0.014(3) 0.012(2) -0.028(2)
C83 0.040(2) 0.056(3) 0.053(3) 0.002(2) 0.0066(19) -0.003(2)
C84 0.040(2) 0.039(2) 0.027(2) 0.0009(18) -0.0066(16) -0.0087(18)
C85 0.0307(18) 0.0118(16) 0.0286(19) 0.0006(14) -0.0103(15) -0.0091(14)
C86 0.0230(16) 0.0178(16) 0.0170(17) 0.0026(13) -0.0069(13) -0.0068(13)
C87 0.0238(17) 0.039(2) 0.0230(19) 0.0047(16) -0.0040(14) -0.0064(15)
C88 0.0303(18) 0.042(2) 0.027(2) 0.0102(17) -0.0128(15) -0.0095(16)
C89 0.0392(19) 0.030(2) 0.0183(18) 0.0060(15) -0.0093(15) -0.0160(16)
C90 0.0267(18) 0.042(2) 0.027(2) 0.0016(17) 0.0007(14) -0.0071(16)
C91 0.0241(16) 0.032(2) 0.0252(19) 0.0042(16) -0.0052(14) -0.0040(15)
C92 0.049(2) 0.035(2) 0.025(2) 0.0058(17) -0.0099(16) -0.0157(18)
C93 0.052(2) 0.028(2) 0.028(2) 0.0032(16) -0.0143(17) -0.0133(17)
C94 0.056(2) 0.050(3) 0.029(2) 0.0031(19) -0.0096(18) -0.012(2)
C95 0.075(3) 0.049(3) 0.024(2) -0.0008(19) -0.0138(19) -0.004(2)
C96 0.075(3) 0.041(3) 0.040(3) -0.009(2) -0.032(2) -0.005(2)
C97 0.064(3) 0.040(2) 0.048(3) 0.002(2) -0.027(2) -0.018(2)
C98 0.063(2) 0.035(2) 0.036(2) 0.0074(19) -0.0188(19) -0.0158(19)
C99 0.0317(18) 0.033(2) 0.024(2) 0.0032(16) -0.0028(14) -0.0099(16)
C100 0.0305(17) 0.0259(19) 0.0241(19) 0.0028(15) -0.0061(14) -0.0071(15)
C101 0.0365(19) 0.032(2) 0.030(2) 0.0027(17) -0.0074(15) -0.0064(16)
C102 0.056(2) 0.044(3) 0.037(2) -0.009(2) -0.0158(19) -0.011(2)
C103 0.061(3) 0.044(3) 0.065(3) -0.005(2) -0.018(2) -0.026(2)
C104 0.053(2) 0.051(3) 0.047(3) 0.001(2) -0.0027(19) -0.030(2)
C105 0.043(2) 0.035(2) 0.027(2) 0.0032(17) -0.0060(16) -0.0106(17)
C106 0.0280(17) 0.0176(17) 0.0185(17) -0.0008(14) -0.0008(13) -0.0061(14)
C107 0.0248(16) 0.0178(17) 0.0216(18) -0.0020(14) 0.0020(13) -0.0083(14)
C108 0.0270(17) 0.0221(19) 0.044(2) -0.0077(17) 0.0005(15) -0.0062(14)
C109 0.0253(17) 0.031(2) 0.047(2) -0.0088(18) -0.0025(15) -0.0144(16)
C110 0.0350(18) 0.0195(18) 0.0240(19) -0.0061(15) 0.0014(14) -0.0107(15)
C111 0.0338(19) 0.023(2) 0.044(2) -0.0073(17) -0.0084(16) 0.0017(15)
C112 0.0253(17) 0.0217(19) 0.044(2) -0.0062(16) -0.0093(15) -0.0053(15)
C113 0.0364(19) 0.0223(19) 0.030(2) -0.0059(16) -0.0054(15) -0.0094(15)
C114 0.044(2) 0.0223(19) 0.028(2) -0.0033(15) -0.0074(16) -0.0145(16)
C115 0.046(2) 0.026(2) 0.043(2) -0.0053(18) -0.0066(17) -0.0102(17)
C116 0.065(3) 0.019(2) 0.061(3) -0.0064(19) -0.012(2) -0.0125(19)
C117 0.067(3) 0.031(2) 0.059(3) 0.005(2) -0.017(2) -0.029(2)
C118 0.046(2) 0.044(3) 0.040(2) 0.0044(19) -0.0078(17) -0.0254(19)
C119 0.047(2) 0.027(2) 0.029(2) -0.0013(16) -0.0077(16) -0.0130(17)
C120 0.0363(18) 0.0224(19) 0.026(2) -0.0060(15) -0.0041(15) -0.0068(15)
C121 0.0379(19) 0.027(2) 0.027(2) -0.0041(16) -0.0039(15) -0.0122(16)
C122 0.049(2) 0.029(2) 0.035(2) -0.0026(18) 0.0064(17) -0.0079(17)
C123 0.068(3) 0.038(3) 0.048(3) 0.010(2) 0.005(2) -0.019(2)
C124 0.056(3) 0.065(3) 0.053(3) 0.007(3) 0.012(2) -0.022(2)
C125 0.042(2) 0.052(3) 0.052(3) 0.000(2) 0.0082(19) -0.005(2)
C126 0.043(2) 0.033(2) 0.029(2) 0.0002(17) -0.0084(16) -0.0083(18)

loop_
_atom_type_symbol
_atom_type_description
_atom_type_scat_dispersion_real
_atom_type_scat_dispersion_imag
_atom_type_scat_source
C C 0.0033 0.0016 'International Tables Vol C Tables 4.2.6.8 and 6.1.1.4'
H H 0.0000 0.0000 'International Tables Vol C Tables 4.2.6.8 and 6.1.1.4'
Eu Eu -0.1578 3.6682 'International Tables Vol C Tables 4.2.6.8 and 6.1.1.4'
N N 0.0061 0.0033 'International Tables Vol C Tables 4.2.6.8 and 6.1.1.4'
O O 0.0106 0.0060 'International Tables Vol C Tables 4.2.6.8 and 6.1.1.4'

loop_
_geom_angle_atom_site_label_1
_geom_angle_atom_site_label_2
_geom_angle_atom_site_label_3
_geom_angle
_geom_angle_site_symmetry_1
_geom_angle_site_symmetry_3
_geom_angle_publ_flag
O1 Eu1 Eu1 49.34(5) 2_766 2_766 ?
O1 Eu1 Eu1 33.95(4) . 2_766 ?
O1 Eu1 O1 83.28(7) 2_766 . ?
O1 Eu1 O2 127.83(6) 2_766 . ?
O1 Eu1 O5 74.97(7) 2_766 2_766 ?
O1 Eu1 O6 81.66(7) 2_766 . ?
O1 Eu1 O13 82.38(7) 2_766 . ?
O1 Eu1 O25 146.29(9) 2_766 . ?
O2 Eu1 Eu1 78.49(4) . 2_766 ?
O2 Eu1 O1 44.55(5) . . ?
O2 Eu1 O25 68.29(8) . . ?
O5 Eu1 Eu1 61.27(5) 2_766 2_766 ?
O5 Eu1 O1 63.99(6) 2_766 . ?
O5 Eu1 O2 80.67(7) 2_766 . ?
O5 Eu1 O6 129.98(6) 2_766 . ?
O5 Eu1 O13 129.70(7) 2_766 . ?
O5 Eu1 O25 138.46(9) 2_766 . ?
O6 Eu1 Eu1 69.86(4) . 2_766 ?
O6 Eu1 O1 69.88(6) . . ?
O6 Eu1 O2 79.93(7) . . ?
O6 Eu1 O13 88.84(7) . . ?
O6 Eu1 O25 71.95(8) . . ?
O9 Eu1 Eu1 140.32(5) . 2_766 ?
O9 Eu1 O1 122.73(6) . . ?
O9 Eu1 O1 129.37(7) . 2_766 ?
O9 Eu1 O2 89.10(7) . . ?
O9 Eu1 O5 79.68(7) . 2_766 ?
O9 Eu1 O6 145.04(7) . . ?
O9 Eu1 O13 81.28(7) . . ?
O9 Eu1 O25 73.14(8) . . ?
O13 Eu1 Eu1 128.49(5) . 2_766 ?
O13 Eu1 O1 155.84(6) . . ?
O13 Eu1 O2 144.88(7) . . ?
O13 Eu1 O25 76.60(8) . . ?
O25 Eu1 Eu1 132.75(5) . 2_766 ?
O25 Eu1 O1 106.04(7) . . ?
O10 Eu2 Eu2 129.44(5) . 2_666 ?
O10 Eu2 O17 156.28(7) . 2_666 ?
O10 Eu2 O17 86.15(7) . . ?
O10 Eu2 O18 138.69(6) . 2_666 ?
O10 Eu2 O21 128.10(7) . . ?
O10 Eu2 O22 86.99(7) . 2_666 ?
O10 Eu2 O25 75.01(8) . . ?
O10 Eu2 C85 154.28(7) . 2_666 ?
O14 Eu2 Eu2 143.47(5) . 2_666 ?
O14 Eu2 O10 79.38(7) . . ?
O14 Eu2 O17 132.74(7) . . ?
O14 Eu2 O17 123.10(7) . 2_666 ?
O14 Eu2 O18 85.17(7) . 2_666 ?
O14 Eu2 O21 80.42(7) . . ?
O14 Eu2 O22 140.69(7) . 2_666 ?
O14 Eu2 O25 71.97(7) . . ?
O14 Eu2 C85 104.66(8) . 2_666 ?
O17 Eu2 Eu2 35.89(4) 2_666 2_666 ?
O17 Eu2 Eu2 47.02(5) . 2_666 ?
O17 Eu2 O17 82.92(7) . 2_666 ?
O17 Eu2 O18 130.43(7) . 2_666 ?
O17 Eu2 O25 145.82(8) . . ?
O17 Eu2 C85 107.39(7) . 2_666 ?
O17 Eu2 C85 24.50(6) 2_666 2_666 ?
O18 Eu2 Eu2 83.41(5) 2_666 2_666 ?
O18 Eu2 O17 47.52(6) 2_666 2_666 ?
O18 Eu2 O25 63.79(8) 2_666 . ?
O18 Eu2 C85 23.06(7) 2_666 2_666 ?
O21 Eu2 Eu2 64.23(5) . 2_666 ?
O21 Eu2 O17 73.89(7) . . ?
O21 Eu2 O17 68.45(6) . 2_666 ?
O21 Eu2 O18 85.79(7) . 2_666 ?
O21 Eu2 O25 139.88(8) . . ?
O21 Eu2 C85 77.35(7) . 2_666 ?
O22 Eu2 Eu2 71.03(4) 2_666 2_666 ?
O22 Eu2 O17 82.07(7) 2_666 . ?
O22 Eu2 O17 70.71(6) 2_666 2_666 ?
O22 Eu2 O18 81.19(7) 2_666 2_666 ?
O22 Eu2 O21 134.50(7) 2_666 . ?
O22 Eu2 O25 68.91(7) 2_666 . ?
O22 Eu2 C85 73.80(7) 2_666 2_666 ?
O25 Eu2 Eu2 131.03(5) . 2_666 ?
O25 Eu2 O17 103.14(6) . 2_666 ?
O25 Eu2 C85 82.08(8) . 2_666 ?
C85 Eu2 Eu2 60.38(6) 2_666 2_666 ?
Eu1 O1 Eu1 96.71(7) 2_766 . ?
C1 O1 Eu1 77.79(16) . . ?
C1 O1 Eu1 174.4(2) . 2_766 ?
C1 O2 Eu1 115.40(17) . . ?
C21 O3 H3 109.5 . . ?
C14 O4 H4 109.5 . . ?
C22 O5 Eu1 147.62(19) . 2_766 ?
C22 O6 Eu1 132.44(18) . . ?
C42 O7 H7 109.5 . . ?
C35 O8 H8 109.5 . . ?
C43 O9 Eu1 158.60(19) . . ?
C43 O10 Eu2 140.36(19) . . ?
C56 O11 H11 109.5 . . ?
C63 O12 H12 109.5 . . ?
C64 O13 Eu1 139.30(18) . . ?
C64 O14 Eu2 157.3(2) . . ?
C84 O15 H15 109.5 . . ?
C77 O16 H16 109.5 . . ?
Eu2 O17 Eu2 97.08(7) . 2_666 ?
C85 O17 Eu2 177.14(18) . . ?
C85 O17 Eu2 82.22(17) . 2_666 ?
C85 O18 Eu2 109.47(18) . 2_666 ?
C98 O19 H19 109.5 . . ?
C105 O20 H20 109.5 . . ?
C106 O21 Eu2 145.00(19) . . ?
C106 O22 Eu2 133.24(17) . 2_666 ?
C119 O23 H23 109.5 . . ?
C126 O24 H24 109.5 . . ?
Eu1 O25 Eu2 125.23(9) . . ?
Eu1 O25 H25A 111(3) . . ?
Eu1 O25 H25B 103(2) . . ?
Eu2 O25 H25A 104(3) . . ?
Eu2 O25 H25B 106(2) . . ?
H25A O25 H25B 106(4) . . ?
N2 N1 C5 118.4(2) . . ?
C15 N1 N2 109.3(2) . . ?
C15 N1 C5 132.1(3) . . ?
C8 N2 N1 103.8(2) . . ?
C15 N3 C8 104.3(3) . . ?
N5 N4 C26 118.3(2) . . ?
C36 N4 N5 109.0(3) . . ?
C36 N4 C26 132.7(3) . . ?
C29 N5 N4 103.6(2) . . ?
C36 N6 C29 104.0(3) . . ?
N8 N7 C47 119.0(2) . . ?
C57 N7 N8 109.2(3) . . ?
C57 N7 C47 131.6(3) . . ?
C50 N8 N7 103.5(2) . . ?
C57 N9 C50 103.8(3) . . ?
N11 N10 C68 119.6(2) . . ?
C78 N10 N11 109.5(2) . . ?
C78 N10 C68 130.6(3) . . ?
C71 N11 N10 103.4(2) . . ?
C78 N12 C71 103.9(3) . . ?
N14 N13 C89 118.8(2) . . ?
C99 N13 N14 108.9(3) . . ?
C99 N13 C89 131.9(3) . . ?
C92 N14 N13 103.8(2) . . ?
C99 N15 C92 104.2(3) . . ?
N17 N16 C110 119.6(2) . . ?
C120 N16 N17 109.4(2) . . ?
C120 N16 C110 130.0(3) . . ?
C113 N17 N16 103.2(2) . . ?
C120 N18 C113 103.9(3) . . ?
O1 C1 C2 118.9(2) . . ?
O2 C1 O1 122.2(3) . . ?
O2 C1 C2 118.9(2) . . ?
C3 C2 C1 120.7(2) . . ?
C7 C2 C1 120.6(2) . . ?
C7 C2 C3 118.7(3) . . ?
C2 C3 H3A 119.6 . . ?
C4 C3 C2 120.8(3) . . ?
C4 C3 H3A 119.6 . . ?
C3 C4 H4A 120.1 . . ?
C3 C4 C5 119.8(3) . . ?
C5 C4 H4A 120.1 . . ?
C4 C5 N1 120.5(3) . . ?
C4 C5 C6 119.9(3) . . ?
C6 C5 N1 119.6(3) . . ?
C5 C6 H6 120.1 . . ?
C7 C6 C5 119.8(3) . . ?
C7 C6 H6 120.1 . . ?
C2 C7 H7A 119.5 . . ?
C6 C7 C2 121.0(3) . . ?
C6 C7 H7A 119.5 . . ?
N2 C8 N3 113.6(3) . . ?
N2 C8 C9 122.2(3) . . ?
N3 C8 C9 124.1(3) . . ?
C10 C9 C8 121.0(3) . . ?
C10 C9 C14 118.2(3) . . ?
C14 C9 C8 120.7(3) . . ?
C9 C10 H10 119.1 . . ?
C11 C10 C9 121.7(3) . . ?
C11 C10 H10 119.1 . . ?
C10 C11 H11A 120.5 . . ?
C10 C11 C12 119.1(3) . . ?
C12 C11 H11A 120.5 . . ?
C11 C12 H12A 119.8 . . ?
C13 C12 C11 120.3(3) . . ?
C13 C12 H12A 119.8 . . ?
C12 C13 H13 119.8 . . ?
C12 C13 C14 120.3(3) . . ?
C14 C13 H13 119.8 . . ?
O4 C14 C9 122.9(3) . . ?
O4 C14 C13 116.8(3) . . ?
C13 C14 C9 120.3(3) . . ?
N1 C15 C16 128.0(3) . . ?
N3 C15 N1 109.1(3) . . ?
N3 C15 C16 122.7(3) . . ?
C17 C16 C15 123.1(3) . . ?
C17 C16 C21 117.9(3) . . ?
C21 C16 C15 119.0(3) . . ?
C16 C17 H17 119.1 . . ?
C18 C17 C16 121.8(4) . . ?
C18 C17 H17 119.1 . . ?
C17 C18 H18 120.3 . . ?
C17 C18 C19 119.3(4) . . ?
C19 C18 H18 120.3 . . ?
C18 C19 H19A 119.7 . . ?
C20 C19 C18 120.5(4) . . ?
C20 C19 H19A 119.7 . . ?
C19 C20 H20A 119.8 . . ?
C19 C20 C21 120.3(4) . . ?
C21 C20 H20A 119.8 . . ?
O3 C21 C16 123.6(3) . . ?
O3 C21 C20 116.4(3) . . ?
C20 C21 C16 120.0(3) . . ?
O5 C22 C23 116.7(3) . . ?
O6 C22 O5 124.2(3) . . ?
O6 C22 C23 119.1(2) . . ?
C24 C23 C22 121.9(3) . . ?
C28 C23 C22 119.8(3) . . ?
C28 C23 C24 118.2(3) . . ?
C23 C24 H24A 119.7 . . ?
C25 C24 C23 120.5(3) . . ?
C25 C24 H24A 119.7 . . ?
C24 C25 H25 120.1 . . ?
C26 C25 C24 119.7(3) . . ?
C26 C25 H25 120.1 . . ?
C25 C26 N4 121.1(3) . . ?
C25 C26 C27 120.6(3) . . ?
C27 C26 N4 118.2(3) . . ?
C26 C27 H27 120.2 . . ?
C28 C27 C26 119.5(3) . . ?
C28 C27 H27 120.2 . . ?
C23 C28 H28 119.3 . . ?
C27 C28 C23 121.3(3) . . ?
C27 C28 H28 119.3 . . ?
N5 C29 N6 113.6(3) . . ?
N5 C29 C30 123.0(3) . . ?
N6 C29 C30 123.3(3) . . ?
C31 C30 C29 120.5(3) . . ?
C31 C30 C35 118.8(3) . . ?
C35 C30 C29 120.6(3) . . ?
C30 C31 H31 119.6 . . ?
C32 C31 C30 120.9(3) . . ?
C32 C31 H31 119.6 . . ?
C31 C32 H32 120.1 . . ?
C31 C32 C33 119.8(4) . . ?
C33 C32 H32 120.1 . . ?
C32 C33 H33 120.0 . . ?
C34 C33 C32 120.1(3) . . ?
C34 C33 H33 120.0 . . ?
C33 C34 H34 119.7 . . ?
C33 C34 C35 120.6(3) . . ?
C35 C34 H34 119.7 . . ?
O8 C35 C30 122.6(3) . . ?
O8 C35 C34 117.6(3) . . ?
C34 C35 C30 119.8(3) . . ?
N4 C36 C37 128.1(3) . . ?
N6 C36 N4 109.8(3) . . ?
N6 C36 C37 122.1(3) . . ?
C38 C37 C36 123.5(3) . . ?
C38 C37 C42 118.2(3) . . ?
C42 C37 C36 118.1(3) . . ?
C37 C38 H38 119.6 . . ?
C37 C38 C39 120.8(3) . . ?
C39 C38 H38 119.6 . . ?
C38 C39 H39 120.2 . . ?
C40 C39 C38 119.5(3) . . ?
C40 C39 H39 120.2 . . ?
C39 C40 H40 119.6 . . ?
C41 C40 C39 120.7(3) . . ?
C41 C40 H40 119.6 . . ?
C40 C41 H41 120.1 . . ?
C40 C41 C42 119.9(3) . . ?
C42 C41 H41 120.1 . . ?
O7 C42 C37 123.0(3) . . ?
O7 C42 C41 116.3(3) . . ?
C41 C42 C37 120.7(3) . . ?
O9 C43 O10 123.9(3) . . ?
O9 C43 C44 118.3(2) . . ?
O10 C43 C44 117.8(2) . . ?
C45 C44 C43 120.5(3) . . ?
C49 C44 C43 120.7(3) . . ?
C49 C44 C45 118.8(3) . . ?
C44 C45 H45 119.5 . . ?
C46 C45 C44 120.9(3) . . ?
C46 C45 H45 119.5 . . ?
C45 C46 H46 120.5 . . ?
C45 C46 C47 119.0(3) . . ?
C47 C46 H46 120.5 . . ?
C46 C47 N7 118.5(3) . . ?
C48 C47 N7 120.5(3) . . ?
C48 C47 C46 121.0(3) . . ?
C47 C48 H48 120.1 . . ?
C47 C48 C49 119.8(3) . . ?
C49 C48 H48 120.1 . . ?
C44 C49 H49 119.8 . . ?
C48 C49 C44 120.5(3) . . ?
C48 C49 H49 119.8 . . ?
N8 C50 N9 113.6(3) . . ?
N8 C50 C51 122.6(3) . . ?
N9 C50 C51 123.7(3) . . ?
C52 C51 C50 121.3(3) . . ?
C52 C51 C56 118.5(3) . . ?
C56 C51 C50 120.2(3) . . ?
C51 C52 H52 119.2 . . ?
C51 C52 C53 121.5(3) . . ?
C53 C52 H52 119.2 . . ?
C52 C53 H53 120.6 . . ?
C54 C53 C52 118.8(4) . . ?
C54 C53 H53 120.6 . . ?
C53 C54 H54 119.7 . . ?
C55 C54 C53 120.6(4) . . ?
C55 C54 H54 119.7 . . ?
C54 C55 H55 119.6 . . ?
C54 C55 C56 120.8(3) . . ?
C56 C55 H55 119.6 . . ?
O11 C56 C51 123.1(3) . . ?
O11 C56 C55 117.1(3) . . ?
C55 C56 C51 119.8(3) . . ?
N7 C57 C58 127.1(3) . . ?
N9 C57 N7 109.9(3) . . ?
N9 C57 C58 123.0(3) . . ?
C59 C58 C57 123.6(3) . . ?
C59 C58 C63 118.4(3) . . ?
C63 C58 C57 118.0(3) . . ?
C58 C59 H59 119.4 . . ?
C60 C59 C58 121.2(3) . . ?
C60 C59 H59 119.4 . . ?
C59 C60 H60 120.2 . . ?
C61 C60 C59 119.5(4) . . ?
C61 C60 H60 120.2 . . ?
C60 C61 H61 119.6 . . ?
C62 C61 C60 120.9(4) . . ?
C62 C61 H61 119.6 . . ?
C61 C62 H62 119.8 . . ?
C61 C62 C63 120.4(4) . . ?
C63 C62 H62 119.8 . . ?
O12 C63 C58 122.9(3) . . ?
O12 C63 C62 117.5(3) . . ?
C62 C63 C58 119.5(4) . . ?
O13 C64 C65 119.4(2) . . ?
O14 C64 O13 124.0(3) . . ?
O14 C64 C65 116.6(2) . . ?
C66 C65 C64 119.9(3) . . ?
C66 C65 C70 119.3(3) . . ?
C70 C65 C64 120.8(2) . . ?
C65 C66 H66 119.7 . . ?
C65 C66 C67 120.5(3) . . ?
C67 C66 H66 119.7 . . ?
C66 C67 H67 120.2 . . ?
C68 C67 C66 119.6(3) . . ?
C68 C67 H67 120.2 . . ?
C67 C68 N10 120.3(3) . . ?
C67 C68 C69 120.4(3) . . ?
C69 C68 N10 119.3(3) . . ?
C68 C69 H69 120.1 . . ?
C70 C69 C68 119.8(3) . . ?
C70 C69 H69 120.1 . . ?
C65 C70 H70 119.8 . . ?
C69 C70 C65 120.3(3) . . ?
C69 C70 H70 119.8 . . ?
N11 C71 N12 113.8(3) . . ?
N11 C71 C72 122.7(3) . . ?
N12 C71 C72 123.4(3) . . ?
C73 C72 C71 120.7(3) . . ?
C73 C72 C77 118.8(3) . . ?
C77 C72 C71 120.5(3) . . ?
C72 C73 H73 119.3 . . ?
C74 C73 C72 121.5(3) . . ?
C74 C73 H73 119.3 . . ?
C73 C74 H74 120.3 . . ?
C73 C74 C75 119.4(3) . . ?
C75 C74 H74 120.3 . . ?
C74 C75 H75 119.7 . . ?
C76 C75 C74 120.5(3) . . ?
C76 C75 H75 119.7 . . ?
C75 C76 H76 119.8 . . ?
C75 C76 C77 120.5(3) . . ?
C77 C76 H76 119.8 . . ?
O16 C77 C72 123.7(3) . . ?
O16 C77 C76 116.9(3) . . ?
C72 C77 C76 119.3(3) . . ?
N10 C78 C79 127.2(3) . . ?
N12 C78 N10 109.4(3) . . ?
N12 C78 C79 123.5(3) . . ?
C80 C79 C78 122.7(3) . . ?
C84 C79 C78 119.2(3) . . ?
C84 C79 C80 118.2(3) . . ?
C79 C80 H80 119.4 . . ?
C81 C80 C79 121.1(4) . . ?
C81 C80 H80 119.4 . . ?
C80 C81 H81 120.1 . . ?
C80 C81 C82 119.7(4) . . ?
C82 C81 H81 120.1 . . ?
C81 C82 H82 119.6 . . ?
C83 C82 C81 120.8(4) . . ?
C83 C82 H82 119.6 . . ?
C82 C83 H83 119.7 . . ?
C82 C83 C84 120.7(4) . . ?
C84 C83 H83 119.7 . . ?
O15 C84 C79 123.4(3) . . ?
O15 C84 C83 117.2(3) . . ?
C83 C84 C79 119.4(3) . . ?
O17 C85 Eu2 73.27(17) . 2_666 ?
O17 C85 C86 120.6(3) . . ?
O18 C85 Eu2 47.46(15) . 2_666 ?
O18 C85 O17 120.6(3) . . ?
O18 C85 C86 118.8(3) . . ?
C86 C85 Eu2 165.90(19) . 2_666 ?
C87 C86 C85 120.0(3) . . ?
C91 C86 C85 121.5(3) . . ?
C91 C86 C87 118.5(3) . . ?
C86 C87 H87 119.6 . . ?
C88 C87 C86 120.8(3) . . ?
C88 C87 H87 119.6 . . ?
C87 C88 H88 120.3 . . ?
C87 C88 C89 119.4(3) . . ?
C89 C88 H88 120.3 . . ?
C88 C89 N13 119.4(3) . . ?
C90 C89 N13 120.0(3) . . ?
C90 C89 C88 120.6(3) . . ?
C89 C90 H90 120.2 . . ?
C89 C90 C91 119.6(3) . . ?
C91 C90 H90 120.2 . . ?
C86 C91 H91 119.4 . . ?
C90 C91 C86 121.1(3) . . ?
C90 C91 H91 119.4 . . ?
N14 C92 N15 113.5(3) . . ?
N14 C92 C93 123.4(3) . . ?
N15 C92 C93 123.0(3) . . ?
C94 C93 C92 120.6(3) . . ?
C94 C93 C98 118.4(3) . . ?
C98 C93 C92 120.7(3) . . ?
C93 C94 H94 119.4 . . ?
C95 C94 C93 121.3(3) . . ?
C95 C94 H94 119.4 . . ?
C94 C95 H95 120.5 . . ?
C96 C95 C94 119.0(4) . . ?
C96 C95 H95 120.5 . . ?
C95 C96 H96 119.6 . . ?
C97 C96 C95 120.9(3) . . ?
C97 C96 H96 119.6 . . ?
C96 C97 H97 119.9 . . ?
C96 C97 C98 120.2(3) . . ?
C98 C97 H97 119.9 . . ?
O19 C98 C93 122.5(3) . . ?
O19 C98 C97 117.2(3) . . ?
C97 C98 C93 120.2(4) . . ?
N13 C99 C100 128.1(3) . . ?
N15 C99 N13 109.6(3) . . ?
N15 C99 C100 122.3(3) . . ?
C101 C100 C99 123.1(3) . . ?
C101 C100 C105 119.1(3) . . ?
C105 C100 C99 117.8(3) . . ?
C100 C101 H101 119.8 . . ?
C102 C101 C100 120.5(3) . . ?
C102 C101 H101 119.8 . . ?
C101 C102 H102 120.3 . . ?
C101 C102 C103 119.4(3) . . ?
C103 C102 H102 120.3 . . ?
C102 C103 H103 119.4 . . ?
C104 C103 C102 121.1(3) . . ?
C104 C103 H103 119.4 . . ?
C103 C104 H104 120.0 . . ?
C103 C104 C105 119.9(3) . . ?
C105 C104 H104 120.0 . . ?
O20 C105 C100 123.6(3) . . ?
O20 C105 C104 116.4(3) . . ?
C104 C105 C100 119.9(3) . . ?
O21 C106 O22 124.0(3) . . ?
O21 C106 C107 118.1(3) . . ?
O22 C106 C107 117.9(2) . . ?
C108 C107 C106 122.3(3) . . ?
C112 C107 C106 119.3(2) . . ?
C112 C107 C108 118.4(3) . . ?
C107 C108 H108 119.6 . . ?
C109 C108 C107 120.8(3) . . ?
C109 C108 H108 119.6 . . ?
C108 C109 H109 120.1 . . ?
C110 C109 C108 119.7(3) . . ?
C110 C109 H109 120.1 . . ?
C109 C110 N16 121.1(3) . . ?
C109 C110 C111 120.4(3) . . ?
C111 C110 N16 118.6(3) . . ?
C110 C111 H111 120.2 . . ?
C112 C111 C110 119.6(3) . . ?
C112 C111 H111 120.2 . . ?
C107 C112 H112 119.5 . . ?
C111 C112 C107 120.9(3) . . ?
C111 C112 H112 119.5 . . ?
N17 C113 N18 114.0(3) . . ?
N17 C113 C114 122.8(3) . . ?
N18 C113 C114 123.0(3) . . ?
C115 C114 C113 120.6(3) . . ?
C115 C114 C119 118.6(3) . . ?
C119 C114 C113 120.8(3) . . ?
C114 C115 H115 119.4 . . ?
C116 C115 C114 121.3(3) . . ?
C116 C115 H115 119.4 . . ?
C115 C116 H116 120.4 . . ?
C115 C116 C117 119.3(3) . . ?
C117 C116 H116 120.4 . . ?
C116 C117 H117 119.7 . . ?
C118 C117 C116 120.6(3) . . ?
C118 C117 H117 119.7 . . ?
C117 C118 H118 119.8 . . ?
C117 C118 C119 120.4(3) . . ?
C119 C118 H118 119.8 . . ?
O23 C119 C114 122.9(3) . . ?
O23 C119 C118 117.3(3) . . ?
C118 C119 C114 119.8(3) . . ?
N16 C120 C121 126.9(3) . . ?
N18 C120 N16 109.4(3) . . ?
N18 C120 C121 123.7(3) . . ?
C122 C121 C120 122.1(3) . . ?
C126 C121 C120 119.5(3) . . ?
C126 C121 C122 118.3(3) . . ?
C121 C122 H122 119.2 . . ?
C123 C122 C121 121.6(3) . . ?
C123 C122 H122 119.2 . . ?
C122 C123 H123 120.6 . . ?
C122 C123 C124 118.8(4) . . ?
C124 C123 H123 120.6 . . ?
C123 C124 H124 119.6 . . ?
C125 C124 C123 120.9(4) . . ?
C125 C124 H124 119.6 . . ?
C124 C125 H125 119.8 . . ?
C124 C125 C126 120.5(4) . . ?
C126 C125 H125 119.8 . . ?
O24 C126 C121 123.1(3) . . ?
O24 C126 C125 117.2(3) . . ?
C125 C126 C121 119.7(3) . . ?

loop_
_geom_bond_atom_site_label_1
_geom_bond_atom_site_label_2
_geom_bond_distance
_geom_bond_site_symmetry_2
_geom_bond_publ_flag
Eu1 Eu1 4.1297(3) 2_766 ?
Eu1 O1 3.154(2) . ?
Eu1 O1 2.3220(19) 2_766 ?
Eu1 O2 2.385(2) . ?
Eu1 O5 2.3267(19) 2_766 ?
Eu1 O6 2.347(2) . ?
Eu1 O9 2.3112(19) . ?
Eu1 O13 2.3615(18) . ?
Eu1 O25 2.619(2) . ?
Eu2 Eu2 3.9858(3) 2_666 ?
Eu2 O10 2.3157(19) . ?
Eu2 O14 2.2716(19) . ?
Eu2 O17 2.939(2) 2_666 ?
Eu2 O17 2.3547(19) . ?
Eu2 O18 2.376(2) 2_666 ?
Eu2 O21 2.3525(18) . ?
Eu2 O22 2.334(2) 2_666 ?
Eu2 O25 2.784(2) . ?
Eu2 C85 3.040(3) 2_666 ?
O1 C1 1.269(3) . ?
O2 C1 1.263(3) . ?
O3 H3 0.8200 . ?
O3 C21 1.354(4) . ?
O4 H4 0.8200 . ?
O4 C14 1.357(4) . ?
O5 C22 1.272(3) . ?
O6 C22 1.270(3) . ?
O7 H7 0.8200 . ?
O7 C42 1.357(4) . ?
O8 H8 0.8200 . ?
O8 C35 1.357(4) . ?
O9 C43 1.258(3) . ?
O10 C43 1.267(3) . ?
O11 H11 0.8200 . ?
O11 C56 1.347(4) . ?
O12 H12 0.8200 . ?
O12 C63 1.344(4) . ?
O13 C64 1.261(3) . ?
O14 C64 1.260(3) . ?
O15 H15 0.8200 . ?
O15 C84 1.359(4) . ?
O16 H16 0.8200 . ?
O16 C77 1.346(4) . ?
O17 C85 1.273(3) . ?
O18 C85 1.263(3) . ?
O19 H19 0.8200 . ?
O19 C98 1.365(4) . ?
O20 H20 0.8200 . ?
O20 C105 1.352(4) . ?
O21 C106 1.259(3) . ?
O22 C106 1.267(3) . ?
O23 H23 0.8200 . ?
O23 C119 1.353(4) . ?
O24 H24 0.8200 . ?
O24 C126 1.350(4) . ?
O25 H25A 0.90(5) . ?
O25 H25B 0.75(3) . ?
N1 N2 1.372(3) . ?
N1 C5 1.434(4) . ?
N1 C15 1.357(4) . ?
N2 C8 1.319(4) . ?
N3 C8 1.368(4) . ?
N3 C15 1.335(4) . ?
N4 N5 1.381(3) . ?
N4 C26 1.437(4) . ?
N4 C36 1.347(4) . ?
N5 C29 1.313(4) . ?
N6 C29 1.375(4) . ?
N6 C36 1.328(4) . ?
N7 N8 1.378(3) . ?
N7 C47 1.438(4) . ?
N7 C57 1.342(4) . ?
N8 C50 1.320(4) . ?
N9 C50 1.368(4) . ?
N9 C57 1.335(4) . ?
N10 N11 1.373(3) . ?
N10 C68 1.437(4) . ?
N10 C78 1.347(4) . ?
N11 C71 1.316(4) . ?
N12 C71 1.366(4) . ?
N12 C78 1.334(4) . ?
N13 N14 1.375(3) . ?
N13 C89 1.435(4) . ?
N13 C99 1.354(4) . ?
N14 C92 1.324(4) . ?
N15 C92 1.362(4) . ?
N15 C99 1.337(4) . ?
N16 N17 1.374(3) . ?
N16 C110 1.434(4) . ?
N16 C120 1.356(4) . ?
N17 C113 1.320(4) . ?
N18 C113 1.369(4) . ?
N18 C120 1.332(4) . ?
C1 C2 1.499(4) . ?
C2 C3 1.386(4) . ?
C2 C7 1.380(4) . ?
C3 H3A 0.9300 . ?
C3 C4 1.374(4) . ?
C4 H4A 0.9300 . ?
C4 C5 1.381(4) . ?
C5 C6 1.382(4) . ?
C6 H6 0.9300 . ?
C6 C7 1.371(4) . ?
C7 H7A 0.9300 . ?
C8 C9 1.466(4) . ?
C9 C10 1.387(4) . ?
C9 C14 1.396(4) . ?
C10 H10 0.9300 . ?
C10 C11 1.380(4) . ?
C11 H11A 0.9300 . ?
C11 C12 1.392(5) . ?
C12 H12A 0.9300 . ?
C12 C13 1.371(5) . ?
C13 H13 0.9300 . ?
C13 C14 1.389(4) . ?
C15 C16 1.463(4) . ?
C16 C17 1.397(4) . ?
C16 C21 1.399(4) . ?
C17 H17 0.9300 . ?
C17 C18 1.373(5) . ?
C18 H18 0.9300 . ?
C18 C19 1.376(5) . ?
C19 H19A 0.9300 . ?
C19 C20 1.375(5) . ?
C20 H20A 0.9300 . ?
C20 C21 1.388(4) . ?
C22 C23 1.489(4) . ?
C23 C24 1.392(4) . ?
C23 C28 1.388(4) . ?
C24 H24A 0.9300 . ?
C24 C25 1.382(4) . ?
C25 H25 0.9300 . ?
C25 C26 1.374(4) . ?
C26 C27 1.376(4) . ?
C27 H27 0.9300 . ?
C27 C28 1.370(4) . ?
C28 H28 0.9300 . ?
C29 C30 1.460(4) . ?
C30 C31 1.391(4) . ?
C30 C35 1.398(4) . ?
C31 H31 0.9300 . ?
C31 C32 1.380(4) . ?
C32 H32 0.9300 . ?
C32 C33 1.380(5) . ?
C33 H33 0.9300 . ?
C33 C34 1.377(5) . ?
C34 H34 0.9300 . ?
C34 C35 1.383(4) . ?
C36 C37 1.470(4) . ?
C37 C38 1.380(4) . ?
C37 C42 1.401(4) . ?
C38 H38 0.9300 . ?
C38 C39 1.389(4) . ?
C39 H39 0.9300 . ?
C39 C40 1.385(5) . ?
C40 H40 0.9300 . ?
C40 C41 1.358(5) . ?
C41 H41 0.9300 . ?
C41 C42 1.387(4) . ?
C43 C44 1.493(4) . ?
C44 C45 1.391(4) . ?
C44 C49 1.388(4) . ?
C45 H45 0.9300 . ?
C45 C46 1.378(4) . ?
C46 H46 0.9300 . ?
C46 C47 1.381(4) . ?
C47 C48 1.371(4) . ?
C48 H48 0.9300 . ?
C48 C49 1.376(4) . ?
C49 H49 0.9300 . ?
C50 C51 1.466(4) . ?
C51 C52 1.379(4) . ?
C51 C56 1.404(4) . ?
C52 H52 0.9300 . ?
C52 C53 1.386(5) . ?
C53 H53 0.9300 . ?
C53 C54 1.386(5) . ?
C54 H54 0.9300 . ?
C54 C55 1.362(5) . ?
C55 H55 0.9300 . ?
C55 C56 1.380(4) . ?
C57 C58 1.466(4) . ?
C58 C59 1.392(4) . ?
C58 C63 1.399(4) . ?
C59 H59 0.9300 . ?
C59 C60 1.377(4) . ?
C60 H60 0.9300 . ?
C60 C61 1.373(5) . ?
C61 H61 0.9300 . ?
C61 C62 1.359(5) . ?
C62 H62 0.9300 . ?
C62 C63 1.396(5) . ?
C64 C65 1.501(4) . ?
C65 C66 1.379(4) . ?
C65 C70 1.383(4) . ?
C66 H66 0.9300 . ?
C66 C67 1.382(4) . ?
C67 H67 0.9300 . ?
C67 C68 1.368(4) . ?
C68 C69 1.383(4) . ?
C69 H69 0.9300 . ?
C69 C70 1.373(4) . ?
C70 H70 0.9300 . ?
C71 C72 1.464(4) . ?
C72 C73 1.386(4) . ?
C72 C77 1.397(4) . ?
C73 H73 0.9300 . ?
C73 C74 1.375(4) . ?
C74 H74 0.9300 . ?
C74 C75 1.380(5) . ?
C75 H75 0.9300 . ?
C75 C76 1.367(5) . ?
C76 H76 0.9300 . ?
C76 C77 1.397(4) . ?
C78 C79 1.464(4) . ?
C79 C80 1.401(5) . ?
C79 C84 1.397(4) . ?
C80 H80 0.9300 . ?
C80 C81 1.366(5) . ?
C81 H81 0.9300 . ?
C81 C82 1.369(5) . ?
C82 H82 0.9300 . ?
C82 C83 1.354(5) . ?
C83 H83 0.9300 . ?
C83 C84 1.392(5) . ?
C85 C86 1.487(4) . ?
C86 C87 1.395(4) . ?
C86 C91 1.381(4) . ?
C87 H87 0.9300 . ?
C87 C88 1.374(4) . ?
C88 H88 0.9300 . ?
C88 C89 1.386(4) . ?
C89 C90 1.374(4) . ?
C90 H90 0.9300 . ?
C90 C91 1.376(4) . ?
C91 H91 0.9300 . ?
C92 C93 1.456(4) . ?
C93 C94 1.382(5) . ?
C93 C98 1.396(4) . ?
C94 H94 0.9300 . ?
C94 C95 1.381(4) . ?
C95 H95 0.9300 . ?
C95 C96 1.381(5) . ?
C96 H96 0.9300 . ?
C96 C97 1.359(5) . ?
C97 H97 0.9300 . ?
C97 C98 1.380(4) . ?
C99 C100 1.465(4) . ?
C100 C101 1.393(4) . ?
C100 C105 1.398(4) . ?
C101 H101 0.9300 . ?
C101 C102 1.380(4) . ?
C102 H102 0.9300 . ?
C102 C103 1.386(5) . ?
C103 H103 0.9300 . ?
C103 C104 1.364(5) . ?
C104 H104 0.9300 . ?
C104 C105 1.389(4) . ?
C106 C107 1.498(4) . ?
C107 C108 1.388(4) . ?
C107 C112 1.383(4) . ?
C108 H108 0.9300 . ?
C108 C109 1.374(4) . ?
C109 H109 0.9300 . ?
C109 C110 1.371(4) . ?
C110 C111 1.377(4) . ?
C111 H111 0.9300 . ?
C111 C112 1.373(4) . ?
C112 H112 0.9300 . ?
C113 C114 1.463(4) . ?
C114 C115 1.390(4) . ?
C114 C119 1.403(4) . ?
C115 H115 0.9300 . ?
C115 C116 1.379(4) . ?
C116 H116 0.9300 . ?
C116 C117 1.393(5) . ?
C117 H117 0.9300 . ?
C117 C118 1.364(5) . ?
C118 H118 0.9300 . ?
C118 C119 1.394(4) . ?
C120 C121 1.458(4) . ?
C121 C122 1.400(4) . ?
C121 C126 1.398(4) . ?
C122 H122 0.9300 . ?
C122 C123 1.377(4) . ?
C123 H123 0.9300 . ?
C123 C124 1.384(5) . ?
C124 H124 0.9300 . ?
C124 C125 1.371(5) . ?
C125 H125 0.9300 . ?
C125 C126 1.389(5) . ?

loop_
_geom_torsion_atom_site_label_1
_geom_torsion_atom_site_label_2
_geom_torsion_atom_site_label_3
_geom_torsion_atom_site_label_4
_geom_torsion
_geom_torsion_site_symmetry_1
_geom_torsion_site_symmetry_2
_geom_torsion_site_symmetry_3
_geom_torsion_site_symmetry_4
_geom_torsion_publ_flag
Eu1 O1 C1 O2 2.1(2) . . . . ?
Eu1 O1 C1 C2 -177.3(3) . . . . ?
Eu1 O2 C1 O1 -3.0(4) . . . . ?
Eu1 O2 C1 C2 176.39(19) . . . . ?
Eu1 O5 C22 O6 24.7(5) 2_766 . . . ?
Eu1 O5 C22 C23 -156.1(3) 2_766 . . . ?
Eu1 O6 C22 O5 7.0(4) . . . . ?
Eu1 O6 C22 C23 -172.12(19) . . . . ?
Eu1 O9 C43 O10 -13.2(7) . . . . ?
Eu1 O9 C43 C44 166.4(4) . . . . ?
Eu1 O13 C64 O14 -16.0(5) . . . . ?
Eu1 O13 C64 C65 163.7(2) . . . . ?
Eu2 O10 C43 O9 -28.7(5) . . . . ?
Eu2 O10 C43 C44 151.7(2) . . . . ?
Eu2 O14 C64 O13 -41.6(7) . . . . ?
Eu2 O14 C64 C65 138.7(4) . . . . ?
Eu2 O17 C85 O18 4.2(2) 2_666 . . . ?
Eu2 O17 C85 C86 -177.2(3) 2_666 . . . ?
Eu2 O18 C85 O17 -5.5(3) 2_666 . . . ?
Eu2 O18 C85 C86 175.86(19) 2_666 . . . ?
Eu2 O21 C106 O22 -8.5(5) . . . . ?
Eu2 O21 C106 C107 171.3(2) . . . . ?
Eu2 O22 C106 O21 -13.2(5) 2_666 . . . ?
Eu2 O22 C106 C107 167.07(19) 2_666 . . . ?
Eu2 C85 C86 C87 20.8(10) 2_666 . . . ?
Eu2 C85 C86 C91 -159.9(7) 2_666 . . . ?
O1 C1 C2 C3 172.1(3) . . . . ?
O1 C1 C2 C7 -7.1(4) . . . . ?
O2 C1 C2 C3 -7.3(4) . . . . ?
O2 C1 C2 C7 173.6(3) . . . . ?
O5 C22 C23 C24 156.9(3) . . . . ?
O5 C22 C23 C28 -21.5(4) . . . . ?
O6 C22 C23 C24 -23.9(4) . . . . ?
O6 C22 C23 C28 157.7(3) . . . . ?
O9 C43 C44 C45 -159.2(3) . . . . ?
O9 C43 C44 C49 21.6(4) . . . . ?
O10 C43 C44 C45 20.4(4) . . . . ?
O10 C43 C44 C49 -158.8(3) . . . . ?
O13 C64 C65 C66 -155.4(3) . . . . ?
O13 C64 C65 C70 25.5(4) . . . . ?
O14 C64 C65 C66 24.3(4) . . . . ?
O14 C64 C65 C70 -154.8(3) . . . . ?
O17 C85 C86 C87 -170.5(3) . . . . ?
O17 C85 C86 C91 8.9(4) . . . . ?
O18 C85 C86 C87 8.2(4) . . . . ?
O18 C85 C86 C91 -172.5(3) . . . . ?
O21 C106 C107 C108 -161.1(3) . . . . ?
O21 C106 C107 C112 19.9(4) . . . . ?
O22 C106 C107 C108 18.7(4) . . . . ?
O22 C106 C107 C112 -160.3(3) . . . . ?
N1 N2 C8 N3 0.6(3) . . . . ?
N1 N2 C8 C9 177.0(3) . . . . ?
N1 C5 C6 C7 -177.5(3) . . . . ?
N1 C15 C16 C17 15.1(5) . . . . ?
N1 C15 C16 C21 -167.7(3) . . . . ?
N2 N1 C5 C4 -115.2(3) . . . . ?
N2 N1 C5 C6 61.6(4) . . . . ?
N2 N1 C15 N3 0.8(3) . . . . ?
N2 N1 C15 C16 -175.0(3) . . . . ?
N2 C8 C9 C10 171.0(3) . . . . ?
N2 C8 C9 C14 -12.2(5) . . . . ?
N3 C8 C9 C10 -13.0(5) . . . . ?
N3 C8 C9 C14 163.8(3) . . . . ?
N3 C15 C16 C17 -160.2(3) . . . . ?
N3 C15 C16 C21 17.0(5) . . . . ?
N4 N5 C29 N6 0.9(4) . . . . ?
N4 N5 C29 C30 178.1(3) . . . . ?
N4 C26 C27 C28 -175.6(3) . . . . ?
N4 C36 C37 C38 23.0(6) . . . . ?
N4 C36 C37 C42 -161.0(3) . . . . ?
N5 N4 C26 C25 -117.3(3) . . . . ?
N5 N4 C26 C27 59.1(4) . . . . ?
N5 N4 C36 N6 1.8(4) . . . . ?
N5 N4 C36 C37 -177.2(3) . . . . ?
N5 C29 C30 C31 178.1(4) . . . . ?
N5 C29 C30 C35 -4.5(5) . . . . ?
N6 C29 C30 C31 -5.0(5) . . . . ?
N6 C29 C30 C35 172.5(3) . . . . ?
N6 C36 C37 C38 -155.9(3) . . . . ?
N6 C36 C37 C42 20.0(5) . . . . ?
N7 N8 C50 N9 -0.1(4) . . . . ?
N7 N8 C50 C51 -177.1(3) . . . . ?
N7 C47 C48 C49 -178.9(3) . . . . ?
N7 C57 C58 C59 -21.8(5) . . . . ?
N7 C57 C58 C63 159.9(3) . . . . ?
N8 N7 C47 C46 -78.5(4) . . . . ?
N8 N7 C47 C48 100.2(3) . . . . ?
N8 N7 C57 N9 -0.9(4) . . . . ?
N8 N7 C57 C58 178.9(3) . . . . ?
N8 C50 C51 C52 -172.6(3) . . . . ?
N8 C50 C51 C56 9.7(5) . . . . ?
N9 C50 C51 C52 10.7(5) . . . . ?
N9 C50 C51 C56 -167.0(3) . . . . ?
N9 C57 C58 C59 157.9(3) . . . . ?
N9 C57 C58 C63 -20.4(5) . . . . ?
N10 N11 C71 N12 -0.8(3) . . . . ?
N10 N11 C71 C72 -178.1(3) . . . . ?
N10 C68 C69 C70 176.3(3) . . . . ?
N10 C78 C79 C80 -14.0(5) . . . . ?
N10 C78 C79 C84 166.3(3) . . . . ?
N11 N10 C68 C67 -81.4(4) . . . . ?
N11 N10 C68 C69 98.7(3) . . . . ?
N11 N10 C78 N12 -0.2(3) . . . . ?
N11 N10 C78 C79 178.4(3) . . . . ?
N11 C71 C72 C73 -173.2(3) . . . . ?
N11 C71 C72 C77 10.2(5) . . . . ?
N12 C71 C72 C73 9.8(5) . . . . ?
N12 C71 C72 C77 -166.7(3) . . . . ?
N12 C78 C79 C80 164.3(3) . . . . ?
N12 C78 C79 C84 -15.4(5) . . . . ?
N13 N14 C92 N15 -0.1(4) . . . . ?
N13 N14 C92 C93 -176.5(3) . . . . ?
N13 C89 C90 C91 180.0(3) . . . . ?
N13 C99 C100 C101 -22.1(5) . . . . ?
N13 C99 C100 C105 161.2(3) . . . . ?
N14 N13 C89 C88 -69.3(4) . . . . ?
N14 N13 C89 C90 110.1(3) . . . . ?
N14 N13 C99 N15 -0.9(4) . . . . ?
N14 N13 C99 C100 175.8(3) . . . . ?
N14 C92 C93 C94 -174.7(4) . . . . ?
N14 C92 C93 C98 11.9(5) . . . . ?
N15 C92 C93 C94 9.3(5) . . . . ?
N15 C92 C93 C98 -164.1(3) . . . . ?
N15 C99 C100 C101 154.3(3) . . . . ?
N15 C99 C100 C105 -22.4(5) . . . . ?
N16 N17 C113 N18 -0.6(3) . . . . ?
N16 N17 C113 C114 -177.3(3) . . . . ?
N16 C110 C111 C112 178.5(3) . . . . ?
N16 C120 C121 C122 -24.6(5) . . . . ?
N16 C120 C121 C126 158.7(3) . . . . ?
N17 N16 C110 C109 -60.1(4) . . . . ?
N17 N16 C110 C111 118.9(3) . . . . ?
N17 N16 C120 N18 -1.8(3) . . . . ?
N17 N16 C120 C121 176.7(3) . . . . ?
N17 C113 C114 C115 -170.7(3) . . . . ?
N17 C113 C114 C119 12.6(5) . . . . ?
N18 C113 C114 C115 12.9(5) . . . . ?
N18 C113 C114 C119 -163.8(3) . . . . ?
N18 C120 C121 C122 153.7(3) . . . . ?
N18 C120 C121 C126 -23.1(5) . . . . ?
C1 C2 C3 C4 -178.9(3) . . . . ?
C1 C2 C7 C6 -179.7(3) . . . . ?
C2 C3 C4 C5 -1.9(5) . . . . ?
C3 C2 C7 C6 1.1(5) . . . . ?
C3 C4 C5 N1 178.8(3) . . . . ?
C3 C4 C5 C6 2.1(5) . . . . ?
C4 C5 C6 C7 -0.7(5) . . . . ?
C5 N1 N2 C8 173.5(3) . . . . ?
C5 N1 C15 N3 -172.5(3) . . . . ?
C5 N1 C15 C16 11.7(5) . . . . ?
C5 C6 C7 C2 -0.9(5) . . . . ?
C7 C2 C3 C4 0.3(5) . . . . ?
C8 N3 C15 N1 -0.4(3) . . . . ?
C8 N3 C15 C16 175.7(3) . . . . ?
C8 C9 C10 C11 174.8(3) . . . . ?
C8 C9 C14 O4 5.0(5) . . . . ?
C8 C9 C14 C13 -174.0(3) . . . . ?
C9 C10 C11 C12 0.2(5) . . . . ?
C10 C9 C14 O4 -178.2(3) . . . . ?
C10 C9 C14 C13 2.8(5) . . . . ?
C10 C11 C12 C13 0.8(5) . . . . ?
C11 C12 C13 C14 0.0(5) . . . . ?
C12 C13 C14 O4 179.0(3) . . . . ?
C12 C13 C14 C9 -1.9(5) . . . . ?
C14 C9 C10 C11 -2.0(5) . . . . ?
C15 N1 N2 C8 -0.8(3) . . . . ?
C15 N1 C5 C4 57.7(5) . . . . ?
C15 N1 C5 C6 -125.6(4) . . . . ?
C15 N3 C8 N2 -0.2(4) . . . . ?
C15 N3 C8 C9 -176.5(3) . . . . ?
C15 C16 C17 C18 179.5(3) . . . . ?
C15 C16 C21 O3 -0.9(5) . . . . ?
C15 C16 C21 C20 179.9(3) . . . . ?
C16 C17 C18 C19 -0.2(6) . . . . ?
C17 C16 C21 O3 176.5(3) . . . . ?
C17 C16 C21 C20 -2.8(5) . . . . ?
C17 C18 C19 C20 -1.6(6) . . . . ?
C18 C19 C20 C21 1.1(6) . . . . ?
C19 C20 C21 O3 -178.1(3) . . . . ?
C19 C20 C21 C16 1.1(5) . . . . ?
C21 C16 C17 C18 2.3(5) . . . . ?
C22 C23 C24 C25 -177.4(3) . . . . ?
C22 C23 C28 C27 178.8(3) . . . . ?
C23 C24 C25 C26 -1.6(5) . . . . ?
C24 C23 C28 C27 0.3(5) . . . . ?
C24 C25 C26 N4 176.9(3) . . . . ?
C24 C25 C26 C27 0.6(5) . . . . ?
C25 C26 C27 C28 0.7(5) . . . . ?
C26 N4 N5 C29 177.8(3) . . . . ?
C26 N4 C36 N6 -177.5(3) . . . . ?
C26 N4 C36 C37 3.4(6) . . . . ?
C26 C27 C28 C23 -1.2(5) . . . . ?
C28 C23 C24 C25 1.1(4) . . . . ?
C29 N6 C36 N4 -1.2(4) . . . . ?
C29 N6 C36 C37 177.9(3) . . . . ?
C29 C30 C31 C32 175.7(3) . . . . ?
C29 C30 C35 O8 3.3(5) . . . . ?
C29 C30 C35 C34 -175.5(3) . . . . ?
C30 C31 C32 C33 0.3(6) . . . . ?
C31 C30 C35 O8 -179.2(3) . . . . ?
C31 C30 C35 C34 2.0(5) . . . . ?
C31 C32 C33 C34 1.1(6) . . . . ?
C32 C33 C34 C35 -0.9(6) . . . . ?
C33 C34 C35 O8 -179.5(4) . . . . ?
C33 C34 C35 C30 -0.6(5) . . . . ?
C35 C30 C31 C32 -1.8(6) . . . . ?
C36 N4 N5 C29 -1.6(4) . . . . ?
C36 N4 C26 C25 62.0(5) . . . . ?
C36 N4 C26 C27 -121.6(4) . . . . ?
C36 N6 C29 N5 0.1(4) . . . . ?
C36 N6 C29 C30 -177.0(3) . . . . ?
C36 C37 C38 C39 179.6(3) . . . . ?
C36 C37 C42 O7 -2.6(5) . . . . ?
C36 C37 C42 C41 179.0(3) . . . . ?
C37 C38 C39 C40 -0.4(5) . . . . ?
C38 C37 C42 O7 173.6(3) . . . . ?
C38 C37 C42 C41 -4.8(5) . . . . ?
C38 C39 C40 C41 -1.8(6) . . . . ?
C39 C40 C41 C42 0.6(6) . . . . ?
C40 C41 C42 O7 -175.8(4) . . . . ?
C40 C41 C42 C37 2.7(6) . . . . ?
C42 C37 C38 C39 3.6(5) . . . . ?
C43 C44 C45 C46 -178.0(3) . . . . ?
C43 C44 C49 C48 177.0(3) . . . . ?
C44 C45 C46 C47 0.2(5) . . . . ?
C45 C44 C49 C48 -2.1(4) . . . . ?
C45 C46 C47 N7 178.0(3) . . . . ?
C45 C46 C47 C48 -0.7(5) . . . . ?
C46 C47 C48 C49 -0.2(5) . . . . ?
C47 N7 N8 C50 -174.2(3) . . . . ?
C47 N7 C57 N9 173.0(3) . . . . ?
C47 N7 C57 C58 -7.2(6) . . . . ?
C47 C48 C49 C44 1.6(5) . . . . ?
C49 C44 C45 C46 1.2(5) . . . . ?
C50 N9 C57 N7 0.8(4) . . . . ?
C50 N9 C57 C58 -179.0(3) . . . . ?
C50 C51 C52 C53 -176.5(3) . . . . ?
C50 C51 C56 O11 -3.4(5) . . . . ?
C50 C51 C56 C55 175.2(3) . . . . ?
C51 C52 C53 C54 0.6(6) . . . . ?
C52 C51 C56 O11 178.9(3) . . . . ?
C52 C51 C56 C55 -2.5(5) . . . . ?
C52 C53 C54 C55 -1.2(6) . . . . ?
C53 C54 C55 C56 -0.1(6) . . . . ?
C54 C55 C56 O11 -179.4(4) . . . . ?
C54 C55 C56 C51 2.0(6) . . . . ?
C56 C51 C52 C53 1.3(5) . . . . ?
C57 N7 N8 C50 0.6(4) . . . . ?
C57 N7 C47 C46 108.0(4) . . . . ?
C57 N7 C47 C48 -73.2(5) . . . . ?
C57 N9 C50 N8 -0.4(4) . . . . ?
C57 N9 C50 C51 176.6(3) . . . . ?
C57 C58 C59 C60 179.1(3) . . . . ?
C57 C58 C63 O12 3.2(5) . . . . ?
C57 C58 C63 C62 -177.8(3) . . . . ?
C58 C59 C60 C61 -0.4(6) . . . . ?
C59 C58 C63 O12 -175.1(3) . . . . ?
C59 C58 C63 C62 3.9(5) . . . . ?
C59 C60 C61 C62 2.2(7) . . . . ?
C60 C61 C62 C63 -0.9(7) . . . . ?
C61 C62 C63 O12 176.9(4) . . . . ?
C61 C62 C63 C58 -2.2(6) . . . . ?
C63 C58 C59 C60 -2.7(5) . . . . ?
C64 C65 C66 C67 179.0(3) . . . . ?
C64 C65 C70 C69 178.4(3) . . . . ?
C65 C66 C67 C68 1.7(5) . . . . ?
C66 C65 C70 C69 -0.7(5) . . . . ?
C66 C67 C68 N10 -178.9(3) . . . . ?
C66 C67 C68 C69 1.1(5) . . . . ?
C67 C68 C69 C70 -3.6(5) . . . . ?
C68 N10 N11 C71 -173.1(3) . . . . ?
C68 N10 C78 N12 172.6(3) . . . . ?
C68 N10 C78 C79 -8.9(5) . . . . ?
C68 C69 C70 C65 3.4(5) . . . . ?
C70 C65 C66 C67 -1.9(5) . . . . ?
C71 N12 C78 N10 -0.3(3) . . . . ?
C71 N12 C78 C79 -178.9(3) . . . . ?
C71 C72 C73 C74 -176.2(3) . . . . ?
C71 C72 C77 O16 -4.4(5) . . . . ?
C71 C72 C77 C76 174.5(3) . . . . ?
C72 C73 C74 C75 1.5(5) . . . . ?
C73 C72 C77 O16 178.9(3) . . . . ?
C73 C72 C77 C76 -2.1(5) . . . . ?
C73 C74 C75 C76 -1.6(6) . . . . ?
C74 C75 C76 C77 -0.1(5) . . . . ?
C75 C76 C77 O16 -179.0(3) . . . . ?
C75 C76 C77 C72 1.9(5) . . . . ?
C77 C72 C73 C74 0.4(5) . . . . ?
C78 N10 N11 C71 0.6(3) . . . . ?
C78 N10 C68 C67 106.5(4) . . . . ?
C78 N10 C68 C69 -73.5(4) . . . . ?
C78 N12 C71 N11 0.8(4) . . . . ?
C78 N12 C71 C72 178.0(3) . . . . ?
C78 C79 C80 C81 178.5(3) . . . . ?
C78 C79 C84 O15 2.0(5) . . . . ?
C78 C79 C84 C83 -177.9(3) . . . . ?
C79 C80 C81 C82 -0.4(6) . . . . ?
C80 C79 C84 O15 -177.7(3) . . . . ?
C80 C79 C84 C83 2.4(5) . . . . ?
C80 C81 C82 C83 2.2(7) . . . . ?
C81 C82 C83 C84 -1.5(6) . . . . ?
C82 C83 C84 O15 179.3(3) . . . . ?
C82 C83 C84 C79 -0.8(6) . . . . ?
C84 C79 C80 C81 -1.8(6) . . . . ?
C85 C86 C87 C88 179.0(3) . . . . ?
C85 C86 C91 C90 -179.5(3) . . . . ?
C86 C87 C88 C89 0.4(5) . . . . ?
C87 C86 C91 C90 -0.1(5) . . . . ?
C87 C88 C89 N13 179.5(3) . . . . ?
C87 C88 C89 C90 0.2(5) . . . . ?
C88 C89 C90 C91 -0.7(5) . . . . ?
C89 N13 N14 C92 -172.8(3) . . . . ?
C89 N13 C99 N15 171.3(3) . . . . ?
C89 N13 C99 C100 -11.9(6) . . . . ?
C89 C90 C91 C86 0.7(5) . . . . ?
C91 C86 C87 C88 -0.4(5) . . . . ?
C92 N15 C99 N13 0.8(4) . . . . ?
C92 N15 C99 C100 -176.2(3) . . . . ?
C92 C93 C94 C95 -172.8(3) . . . . ?
C92 C93 C98 O19 -6.0(6) . . . . ?
C92 C93 C98 C97 171.7(3) . . . . ?
C93 C94 C95 C96 0.6(6) . . . . ?
C94 C93 C98 O19 -179.5(4) . . . . ?
C94 C93 C98 C97 -1.9(5) . . . . ?
C94 C95 C96 C97 -1.0(6) . . . . ?
C95 C96 C97 C98 0.0(6) . . . . ?
C96 C97 C98 O19 179.3(4) . . . . ?
C96 C97 C98 C93 1.6(6) . . . . ?
C98 C93 C94 C95 0.8(6) . . . . ?
C99 N13 N14 C92 0.6(4) . . . . ?
C99 N13 C89 C88 119.2(4) . . . . ?
C99 N13 C89 C90 -61.5(5) . . . . ?
C99 N15 C92 N14 -0.4(4) . . . . ?
C99 N15 C92 C93 175.9(3) . . . . ?
C99 C100 C101 C102 -178.8(3) . . . . ?
C99 C100 C105 O20 2.0(5) . . . . ?
C99 C100 C105 C104 -179.2(3) . . . . ?
C100 C101 C102 C103 -1.0(5) . . . . ?
C101 C100 C105 O20 -174.8(3) . . . . ?
C101 C100 C105 C104 4.0(5) . . . . ?
C101 C102 C103 C104 2.5(6) . . . . ?
C102 C103 C104 C105 -0.7(6) . . . . ?
C103 C104 C105 O20 176.3(4) . . . . ?
C103 C104 C105 C100 -2.5(6) . . . . ?
C105 C100 C101 C102 -2.2(5) . . . . ?
C106 C107 C108 C109 178.9(3) . . . . ?
C106 C107 C112 C111 178.5(3) . . . . ?
C107 C108 C109 C110 2.4(5) . . . . ?
C108 C107 C112 C111 -0.5(5) . . . . ?
C108 C109 C110 N16 178.9(3) . . . . ?
C108 C109 C110 C111 -0.1(5) . . . . ?
C109 C110 C111 C112 -2.5(5) . . . . ?
C110 N16 N17 C113 -168.6(3) . . . . ?
C110 N16 C120 N18 166.9(3) . . . . ?
C110 N16 C120 C121 -14.6(5) . . . . ?
C110 C111 C112 C107 2.8(5) . . . . ?
C112 C107 C108 C109 -2.1(5) . . . . ?
C113 N18 C120 N16 1.3(3) . . . . ?
C113 N18 C120 C121 -177.2(3) . . . . ?
C113 C114 C115 C116 -174.7(3) . . . . ?
C113 C114 C119 O23 -4.3(5) . . . . ?
C113 C114 C119 C118 173.2(3) . . . . ?
C114 C115 C116 C117 0.5(6) . . . . ?
C115 C114 C119 O23 179.0(3) . . . . ?
C115 C114 C119 C118 -3.6(5) . . . . ?
C115 C116 C117 C118 -1.6(6) . . . . ?
C116 C117 C118 C119 0.1(6) . . . . ?
C117 C118 C119 O23 -179.9(3) . . . . ?
C117 C118 C119 C114 2.6(5) . . . . ?
C119 C114 C115 C116 2.0(5) . . . . ?
C120 N16 N17 C113 1.4(3) . . . . ?
C120 N16 C110 C109 132.2(4) . . . . ?
C120 N16 C110 C111 -48.8(5) . . . . ?
C120 N18 C113 N17 -0.5(4) . . . . ?
C120 N18 C113 C114 176.2(3) . . . . ?
C120 C121 C122 C123 179.7(3) . . . . ?
C120 C121 C126 O24 1.9(5) . . . . ?
C120 C121 C126 C125 -178.6(3) . . . . ?
C121 C122 C123 C124 0.4(6) . . . . ?
C122 C121 C126 O24 -175.0(3) . . . . ?
C122 C121 C126 C125 4.5(5) . . . . ?
C122 C123 C124 C125 1.7(6) . . . . ?
C123 C124 C125 C126 -0.7(6) . . . . ?
C124 C125 C126 O24 177.1(3) . . . . ?
C124 C125 C126 C121 -2.5(5) . . . . ?
C126 C121 C122 C123 -3.5(5) . . . . ?

loop_
_smtbx_masks_void_nr
_smtbx_masks_void_average_x
_smtbx_masks_void_average_y
_smtbx_masks_void_average_z
_smtbx_masks_void_volume
_smtbx_masks_void_count_electrons
_smtbx_masks_void_content
1 -0.994 0.000 0.000 322.4 5.0 ?
2 0.435 0.259 0.218 10.9 -0.0 ?
3 0.565 0.741 0.782 10.9 0.0 ?
